data_7018013
loop_
_publ_author_name
'Xue, Shufang'
'Zhao, Lang'
'Guo, Yun-Nan'
'Tang, Jinkui'

_publ_section_title
;
 A novel windmill-type Dy(III) [2 \\times 2] grid exhibiting slow magnetic
 relaxation.
;
_journal_issue 2
_journal_name_full 'Dalton transactions (Cambridge, England : 2003)'
_journal_page_first 351
_journal_page_last 353
_journal_paper_doi 10.1039/c1dt11883h
_journal_volume 41
_journal_year 2012
_chemical_formula_moiety 2(C84H92Dy4N16O28)CH4O7(CH2Cl2)
_chemical_formula_sum 'C176 H202 Cl14 Dy8 N32 O57'
_chemical_formula_weight 5474.00
_chemical_melting_point ?
_chemical_name_common 1
_chemical_name_systematic
;
?
;
_space_group_IT_number 2
_symmetry_cell_setting triclinic
_symmetry_space_group_name_Hall '-P 1'
_symmetry_space_group_name_H-M 'P -1'
_atom_sites_solution_hydrogens geom
_atom_sites_solution_primary direct
_atom_sites_solution_secondary difmap
_audit_creation_method SHELXL-97
_cell_angle_alpha 84.5860(10)
_cell_angle_beta 77.4380(10)
_cell_angle_gamma 88.3570(10)
_cell_formula_units_Z 2
_cell_length_a 17.4258(8)
_cell_length_b 22.2181(10)
_cell_length_c 27.5838(13)
_cell_measurement_reflns_used 9645
_cell_measurement_temperature 191(2)
_cell_measurement_theta_max 25.07
_cell_measurement_theta_min 2.28
_cell_volume 10377.0(8)
_computing_cell_refinement 'Bruker SMART'
_computing_data_collection 'Bruker SMART'
_computing_data_reduction 'Bruker SAINT'
_computing_molecular_graphics 'Bruker SHELXTL'
_computing_publication_material 'Bruker SHELXTL'
_computing_structure_refinement 'SHELXL-97 (Sheldrick, 1997)'
_computing_structure_solution 'SHELXS-97 (Sheldrick, 1990)'
_diffrn_ambient_temperature 191(2)
_diffrn_measured_fraction_theta_full 0.988
_diffrn_measured_fraction_theta_max 0.988
_diffrn_measurement_device_type 'CCD area detector'
_diffrn_measurement_method 'phi and omega scans'
_diffrn_radiation_monochromator graphite
_diffrn_radiation_source 'fine-focus sealed tube'
_diffrn_radiation_type MoK\a
_diffrn_radiation_wavelength 0.71073
_diffrn_reflns_av_R_equivalents 0.0377
_diffrn_reflns_av_sigmaI/netI 0.0882
_diffrn_reflns_limit_h_max 16
_diffrn_reflns_limit_h_min -20
_diffrn_reflns_limit_k_max 26
_diffrn_reflns_limit_k_min -26
_diffrn_reflns_limit_l_max 25
_diffrn_reflns_limit_l_min -32
_diffrn_reflns_number 53386
_diffrn_reflns_theta_full 25.10
_diffrn_reflns_theta_max 25.10
_diffrn_reflns_theta_min 0.76
_exptl_absorpt_coefficient_mu 3.109
_exptl_absorpt_correction_T_max 0.6045
_exptl_absorpt_correction_T_min 0.5103
_exptl_absorpt_correction_type multi-scan
_exptl_absorpt_process_details 'SADABS; Bruker, 2000'
_exptl_crystal_colour orange
_exptl_crystal_density_diffrn 1.752
_exptl_crystal_density_method 'not measured'
_exptl_crystal_description block
_exptl_crystal_F_000 5408
_exptl_crystal_size_max 0.25
_exptl_crystal_size_mid 0.20
_exptl_crystal_size_min 0.18
_refine_diff_density_max 2.307
_refine_diff_density_min -2.696
_refine_diff_density_rms 0.236
_refine_ls_extinction_method none
_refine_ls_goodness_of_fit_ref 1.017
_refine_ls_hydrogen_treatment constr
_refine_ls_matrix_type fullcycle
_refine_ls_number_parameters 2631
_refine_ls_number_reflns 36522
_refine_ls_number_restraints 12
_refine_ls_restrained_S_all 1.018
_refine_ls_R_factor_all 0.1033
_refine_ls_R_factor_gt 0.0560
_refine_ls_shift/su_max 0.001
_refine_ls_shift/su_mean 0.000
_refine_ls_structure_factor_coef Fsqd
_refine_ls_weighting_details 'calc w=1/[\s^2^(Fo^2^)+(0.0862P)^2^+21.0516P] where P=(Fo^2^+2Fc^2^)/3'
_refine_ls_weighting_scheme calc
_refine_ls_wR_factor_gt 0.1379
_refine_ls_wR_factor_ref 0.1713
_reflns_number_gt 23380
_reflns_number_total 36522
_reflns_threshold_expression >2sigma(I)
_cod_data_source_file c1dt11883h.txt
_cod_data_source_block xuesfl11031907_0m
_cod_depositor_comments
;
The following automatic conversions were performed:

'_chemical_melting_point' value 'none' was changed to '?' - the value
is undefined or not given.

Automatic conversion script
Id: cif_fix_values 1715 2011-07-08 13:25:40Z adriana 
;
_cod_original_sg_symbol_H-M P-1
_cod_database_code 7018013

loop_
_symmetry_equiv_pos_as_xyz
'x, y, z'
'-x, -y, -z'

loop_
_atom_site_label
_atom_site_type_symbol
_atom_site_fract_x
_atom_site_fract_y
_atom_site_fract_z
_atom_site_U_iso_or_equiv
_atom_site_adp_type
_atom_site_occupancy
_atom_site_symmetry_multiplicity
_atom_site_calc_flag
_atom_site_refinement_flags
Dy1 Dy 0.28557(3) 0.61072(2) 0.177535(17) 0.030 Uani 1 1 d .
Dy2 Dy 0.25532(3) 0.70148(2) 0.291334(17) 0.032 Uani 1 1 d .
Dy3 Dy 0.13206(3) 0.81300(2) 0.223011(18) 0.032 Uani 1 1 d .
Dy4 Dy 0.08207(3) 0.67271(2) 0.162656(18) 0.032 Uani 1 1 d .
Dy5 Dy 0.82078(3) 0.16345(2) 0.271898(18) 0.033 Uani 1 1 d .
Dy6 Dy 0.63860(3) 0.16009(2) 0.381563(18) 0.035 Uani 1 1 d .
Dy7 Dy 0.60464(3) 0.32743(2) 0.337307(17) 0.032 Uani 1 1 d .
Dy8 Dy 0.71450(3) 0.29143(2) 0.207013(17) 0.032 Uani 1 1 d .
Cl1 Cl 0.6715(7) 0.9090(11) 0.1160(7) 0.509 Uani 1 1 d D
Cl2 Cl 0.6390(5) 0.7752(11) 0.1568(5) 0.586 Uani 1 1 d .
Cl3 Cl 0.9566(6) 0.4110(11) 0.4015(7) 0.528 Uani 1 1 d D
Cl4 Cl 0.9978(10) 0.2967(16) 0.4745(14) 1.075 Uani 1 1 d D
Cl5 Cl 0.5083(6) 0.8647(5) 0.3290(5) 0.295 Uani 1 1 d D
Cl6 Cl 0.3722(5) 0.8454(4) 0.4121(4) 0.217 Uani 1 1 d D
Cl7 Cl 0.3335(4) 0.1179(3) 0.2366(3) 0.176 Uani 1 1 d .
Cl8 Cl 0.4501(3) 0.0636(2) 0.1616(2) 0.126 Uani 1 1 d .
Cl9 Cl 0.5247(7) 0.8845(9) 0.0308(5) 0.385 Uani 1 1 d D
Cl10 Cl 0.4022(10) 0.8985(9) -0.0277(5) 0.408 Uani 1 1 d D
Cl11 Cl 0.193(2) 0.1997(13) 0.5288(7) 0.877 Uani 1 1 d D
Cl12 Cl 0.3261(11) 0.2068(7) 0.5725(8) 0.693 Uani 1 1 d D
Cl13 Cl 1.0549(12) 0.5857(19) 1.0028(10) 0.922 Uani 1 1 d D
Cl14 Cl 0.952(2) 0.5910(11) 0.9510(8) 0.763 Uani 1 1 d D
N1 N 0.3545(5) 0.5014(4) 0.1032(3) 0.033 Uani 1 1 d .
N2 N 0.3661(5) 0.5635(4) 0.1061(3) 0.035 Uani 1 1 d .
N3 N 0.3876(5) 0.6736(4) 0.1205(3) 0.032 Uani 1 1 d .
N4 N 0.3995(5) 0.7322(4) 0.1304(3) 0.035 Uani 1 1 d .
N5 N 0.1247(5) 0.9490(4) 0.2677(3) 0.037 Uani 1 1 d .
N6 N 0.1597(5) 0.9208(4) 0.2248(3) 0.036 Uani 1 1 d .
N7 N 0.2181(5) 0.8646(4) 0.1472(3) 0.033 Uani 1 1 d .
N8 N 0.2461(5) 0.8329(4) 0.1059(3) 0.035 Uani 1 1 d .
N9 N 0.0309(5) 0.5700(4) 0.2624(3) 0.038 Uani 1 1 d .
N10 N -0.0025(5) 0.6072(4) 0.2291(3) 0.034 Uani 1 1 d .
N11 N -0.0578(5) 0.6694(4) 0.1606(3) 0.036 Uani 1 1 d .
N12 N -0.0834(5) 0.7050(4) 0.1226(3) 0.040 Uani 1 1 d .
N13 N 0.3702(5) 0.6340(4) 0.3636(3) 0.038 Uani 1 1 d .
N14 N 0.2915(5) 0.6390(4) 0.3620(3) 0.035 Uani 1 1 d .
N15 N 0.1458(5) 0.6541(4) 0.3552(3) 0.036 Uani 1 1 d .
N16 N 0.0690(5) 0.6636(4) 0.3510(3) 0.039 Uani 1 1 d .
N17 N 0.9851(5) 0.1121(4) 0.1982(3) 0.040 Uani 1 1 d .
N18 N 0.9619(5) 0.1475(4) 0.2381(3) 0.037 Uani 1 1 d .
N19 N 0.9138(5) 0.2067(4) 0.3157(3) 0.037 Uani 1 1 d .
N20 N 0.8853(5) 0.2374(4) 0.3577(3) 0.038 Uani 1 1 d .
N21 N 0.7833(5) 0.3843(4) 0.3328(3) 0.034 Uani 1 1 d .
N22 N 0.7052(5) 0.3883(4) 0.3588(3) 0.033 Uani 1 1 d .
N23 N 0.5595(5) 0.3943(4) 0.4035(3) 0.034 Uani 1 1 d .
N24 N 0.4790(5) 0.3977(4) 0.4243(3) 0.036 Uani 1 1 d .
N25 N 0.6098(5) 0.1685(4) 0.1952(3) 0.038 Uani 1 1 d .
N26 N 0.6216(5) 0.2286(4) 0.1770(3) 0.038 Uani 1 1 d .
N27 N 0.6439(5) 0.3418(4) 0.1460(3) 0.037 Uani 1 1 d .
N28 N 0.6624(5) 0.4012(4) 0.1285(3) 0.044 Uani 1 1 d .
N29 N 0.6316(6) 0.0307(4) 0.4544(3) 0.049 Uani 1 1 d .
N30 N 0.5934(5) 0.0588(4) 0.4195(3) 0.044 Uani 1 1 d .
N31 N 0.5270(5) 0.1167(4) 0.3539(3) 0.041 Uani 1 1 d .
N32 N 0.4921(5) 0.1504(4) 0.3207(3) 0.044 Uani 1 1 d .
O1 O 0.3777(4) 0.3997(3) 0.0666(3) 0.044 Uani 1 1 d .
H1 H 0.3843 0.4358 0.0682 0.065 Uiso 1 1 calc R
O2 O 0.3545(5) 0.2837(3) 0.0755(3) 0.054 Uani 1 1 d .
O3 O 0.2604(4) 0.5105(3) 0.1746(3) 0.038 Uani 1 1 d .
O4 O 0.3092(4) 0.7045(3) 0.2028(2) 0.034 Uani 1 1 d .
O5 O 0.2466(4) 0.7988(3) 0.2513(2) 0.033 Uani 1 1 d .
O6 O 0.2789(4) 0.8948(3) 0.2905(3) 0.043 Uani 1 1 d .
O7 O 0.2097(4) 0.6484(3) 0.1227(2) 0.031 Uani 1 1 d .
O8 O 0.2327(4) 0.5834(3) 0.0475(3) 0.044 Uani 1 1 d .
O9 O 0.1669(4) 0.7575(3) 0.1532(2) 0.033 Uani 1 1 d .
O10 O 0.0712(4) 0.8553(3) 0.2949(3) 0.038 Uani 1 1 d .
O11 O 0.0988(5) 1.0357(3) 0.3211(3) 0.054 Uani 1 1 d .
H11 H 0.1187 1.0178 0.2967 0.080 Uiso 1 1 calc R
O12 O 0.0146(5) 1.0832(4) 0.3982(3) 0.067 Uani 1 1 d .
O13 O 0.2627(4) 0.6054(3) 0.2648(2) 0.034 Uani 1 1 d .
O14 O 0.3504(4) 0.5264(3) 0.3054(3) 0.041 Uani 1 1 d .
O15 O 0.1462(4) 0.6122(3) 0.2151(2) 0.033 Uani 1 1 d .
O16 O 0.0506(4) 0.7215(3) 0.0930(3) 0.044 Uani 1 1 d .
O17 O -0.1803(5) 0.7655(4) 0.0816(3) 0.063 Uani 1 1 d .
H17 H -0.1644 0.7454 0.1040 0.094 Uiso 1 1 calc R
O18 O -0.2107(5) 0.8433(4) 0.0111(3) 0.070 Uani 1 1 d .
O19 O 0.4930(5) 0.5894(4) 0.3902(3) 0.053 Uani 1 1 d .
H19 H 0.4472 0.5892 0.3873 0.080 Uiso 1 1 calc R
O20 O 0.6399(4) 0.5986(3) 0.3906(3) 0.050 Uani 1 1 d .
O21 O 0.3852(4) 0.7026(3) 0.2928(3) 0.045 Uani 1 1 d .
O22 O 0.1281(4) 0.7263(3) 0.2812(3) 0.037 Uani 1 1 d .
O23 O 0.0329(4) 0.7446(3) 0.2170(2) 0.037 Uani 1 1 d .
O24 O -0.1027(4) 0.7924(3) 0.2063(3) 0.049 Uani 1 1 d .
O25 O 0.4053(4) 0.5818(4) 0.2044(3) 0.045 Uani 1 1 d D
H25A H 0.3975 0.5508 0.2301 0.054 Uiso 1 1 calc R
O26 O 0.2386(6) 0.7743(4) 0.3522(3) 0.095 Uani 1 1 d .
H26A H 0.2850 0.7927 0.3540 0.114 Uiso 1 1 calc R
O27 O 0.0820(5) 0.5803(3) 0.1211(3) 0.055 Uani 1 1 d .
H27A H 0.0934 0.5865 0.0865 0.066 Uiso 1 1 calc R
O28 O 0.0301(4) 0.8667(3) 0.1888(3) 0.046 Uani 1 1 d .
H28 H 0.0219 0.8549 0.1589 0.055 Uiso 1 1 calc R
O29 O 1.0790(4) 0.0562(4) 0.1342(3) 0.048 Uani 1 1 d .
H29A H 1.0652 0.0844 0.1514 0.071 Uiso 1 1 calc R
O30 O 1.1048(5) -0.0225(4) 0.0686(3) 0.060 Uani 1 1 d .
O31 O 0.8506(4) 0.1051(3) 0.2043(2) 0.037 Uani 1 1 d .
O32 O 0.7670(4) 0.2003(3) 0.3496(2) 0.035 Uani 1 1 d .
O33 O 0.6438(4) 0.2619(3) 0.3970(2) 0.038 Uani 1 1 d .
O34 O 0.5721(4) 0.2925(4) 0.4840(3) 0.050 Uani 1 1 d .
O35 O 0.8337(4) 0.2565(3) 0.2287(2) 0.034 Uani 1 1 d .
O36 O 0.9685(4) 0.2568(3) 0.1643(3) 0.045 Uani 1 1 d .
O37 O 0.7282(4) 0.3272(3) 0.2833(2) 0.031 Uani 1 1 d .
O38 O 0.4725(4) 0.3253(3) 0.3695(3) 0.042 Uani 1 1 d .
O39 O 0.3514(4) 0.4357(3) 0.4775(3) 0.043 Uani 1 1 d .
H39 H 0.3988 0.4340 0.4659 0.065 Uiso 1 1 calc R
O40 O 0.1989(4) 0.4331(4) 0.5063(3) 0.053 Uani 1 1 d .
O41 O 0.6377(5) 0.5079(4) 0.0925(3) 0.057 Uani 1 1 d .
H41A H 0.6259 0.4733 0.1043 0.085 Uiso 1 1 calc R
O42 O 0.6970(6) 0.6103(4) 0.0508(4) 0.084 Uani 1 1 d .
O43 O 0.7565(4) 0.3875(3) 0.1771(3) 0.046 Uani 1 1 d .
O44 O 0.7117(4) 0.1881(3) 0.2338(2) 0.035 Uani 1 1 d .
O45 O 0.7075(4) 0.1101(3) 0.3156(3) 0.038 Uani 1 1 d .
O46 O 0.7202(5) -0.0040(3) 0.3447(3) 0.050 Uani 1 1 d .
O47 O 0.6683(6) -0.0592(4) 0.5060(4) 0.071 Uani 1 1 d .
H47 H 0.6885 -0.0704 0.4786 0.107 Uiso 1 1 calc R
O48 O 0.7475(6) -0.1068(4) 0.5709(4) 0.081 Uani 1 1 d .
O49 O 0.7019(4) 0.1187(3) 0.4431(3) 0.046 Uani 1 1 d .
O50 O 0.5776(4) 0.2239(3) 0.3294(2) 0.039 Uani 1 1 d .
O51 O 0.5924(4) 0.3151(3) 0.2563(2) 0.035 Uani 1 1 d .
O52 O 0.5107(4) 0.3986(3) 0.2159(3) 0.046 Uani 1 1 d .
O53 O 0.8556(4) 0.0712(3) 0.3164(3) 0.047 Uani 1 1 d .
H53 H 0.8382 0.0695 0.3508 0.057 Uiso 1 1 calc R
O54 O 0.5287(5) 0.1848(4) 0.4468(3) 0.062 Uani 1 1 d .
H54A H 0.5439 0.2050 0.4713 0.074 Uiso 1 1 calc R
O55 O 0.5895(4) 0.4260(3) 0.2919(3) 0.044 Uani 1 1 d .
H55A H 0.5481 0.4265 0.2755 0.053 Uiso 1 1 calc R
O56 O 0.7902(4) 0.2678(4) 0.1287(3) 0.049 Uani 1 1 d .
H56A H 0.7796 0.2309 0.1183 0.059 Uiso 1 1 calc R
O57 O 0.8011(4) 0.1523(3) 0.1182(3) 0.050 Uani 1 1 d .
H57 H 0.7888 0.1883 0.1181 0.075 Uiso 1 1 calc .
C1 C 0.2825(6) 0.4142(5) 0.1432(4) 0.033 Uani 1 1 d .
C2 C 0.3239(6) 0.3782(5) 0.1066(4) 0.035 Uani 1 1 d .
C3 C 0.3091(7) 0.3158(5) 0.1121(5) 0.047 Uani 1 1 d .
C4 C 0.2552(6) 0.2902(5) 0.1521(5) 0.053 Uani 1 1 d .
H4 H 0.2467 0.2488 0.1556 0.063 Uiso 1 1 calc R
C5 C 0.2130(6) 0.3268(5) 0.1878(5) 0.048 Uani 1 1 d .
H5 H 0.1757 0.3097 0.2146 0.057 Uiso 1 1 calc R
C6 C 0.2269(6) 0.3877(5) 0.1830(4) 0.040 Uani 1 1 d .
H6 H 0.1987 0.4117 0.2067 0.047 Uiso 1 1 calc R
C7 C 0.2989(6) 0.4793(5) 0.1404(4) 0.037 Uani 1 1 d .
C8 C 0.4212(6) 0.5903(5) 0.0735(4) 0.037 Uani 1 1 d .
C9 C 0.4327(6) 0.6547(5) 0.0809(3) 0.034 Uani 1 1 d .
C10 C 0.3585(6) 0.7431(4) 0.1743(4) 0.031 Uani 1 1 d .
C11 C 0.3705(6) 0.8018(5) 0.1918(4) 0.034 Uani 1 1 d .
C12 C 0.3171(5) 0.8262(5) 0.2305(4) 0.033 Uani 1 1 d .
C13 C 0.3338(6) 0.8789(5) 0.2493(4) 0.038 Uani 1 1 d .
C14 C 0.4011(7) 0.9109(6) 0.2280(5) 0.058 Uani 1 1 d .
H14 H 0.4120 0.9464 0.2404 0.069 Uiso 1 1 calc R
C15 C 0.4529(7) 0.8888(6) 0.1872(5) 0.072 Uani 1 1 d .
H15 H 0.4978 0.9105 0.1714 0.087 Uiso 1 1 calc R
C16 C 0.4374(7) 0.8348(6) 0.1703(5) 0.055 Uani 1 1 d .
H16 H 0.4731 0.8202 0.1437 0.066 Uiso 1 1 calc R
C17 C 0.3344(9) 0.2213(6) 0.0750(6) 0.080 Uani 1 1 d .
H17A H 0.3336 0.2004 0.1072 0.120 Uiso 1 1 calc R
H17B H 0.3728 0.2029 0.0502 0.120 Uiso 1 1 calc R
H17C H 0.2834 0.2192 0.0673 0.120 Uiso 1 1 calc R
C18 C 0.4747(7) 0.5605(5) 0.0329(4) 0.055 Uani 1 1 d .
H18A H 0.5213 0.5466 0.0440 0.083 Uiso 1 1 calc R
H18B H 0.4889 0.5890 0.0041 0.083 Uiso 1 1 calc R
H18C H 0.4486 0.5268 0.0246 0.083 Uiso 1 1 calc R
C19 C 0.4964(7) 0.6918(6) 0.0467(5) 0.063 Uani 1 1 d .
H19A H 0.4750 0.7144 0.0212 0.094 Uiso 1 1 calc R
H19B H 0.5376 0.6656 0.0315 0.094 Uiso 1 1 calc R
H19C H 0.5172 0.7192 0.0654 0.094 Uiso 1 1 calc R
C20 C 0.2924(7) 0.9486(5) 0.3110(5) 0.060 Uani 1 1 d .
H20A H 0.3411 0.9449 0.3220 0.090 Uiso 1 1 calc R
H20B H 0.2501 0.9551 0.3388 0.090 Uiso 1 1 calc R
H20C H 0.2951 0.9821 0.2861 0.090 Uiso 1 1 calc R
C21 C 0.2401(6) 0.7398(5) 0.0697(4) 0.036 Uani 1 1 d .
C22 C 0.2332(6) 0.6780(5) 0.0767(3) 0.033 Uani 1 1 d .
C23 C 0.2493(6) 0.6435(5) 0.0361(4) 0.036 Uani 1 1 d .
C24 C 0.2761(7) 0.6709(5) -0.0115(4) 0.049 Uani 1 1 d .
H24 H 0.2877 0.6475 -0.0384 0.059 Uiso 1 1 calc R
C25 C 0.2858(7) 0.7332(5) -0.0193(4) 0.049 Uani 1 1 d .
H25 H 0.3045 0.7515 -0.0513 0.059 Uiso 1 1 calc R
C26 C 0.2674(6) 0.7679(5) 0.0210(4) 0.042 Uani 1 1 d .
H26 H 0.2731 0.8096 0.0160 0.050 Uiso 1 1 calc R
C27 C 0.2176(6) 0.7787(4) 0.1118(4) 0.034 Uani 1 1 d .
C28 C 0.2374(6) 0.9205(5) 0.1446(4) 0.040 Uani 1 1 d .
C29 C 0.2048(6) 0.9532(5) 0.1888(4) 0.036 Uani 1 1 d .
C30 C 0.0809(6) 0.9101(5) 0.3009(4) 0.040 Uani 1 1 d .
C31 C 0.0378(6) 0.9372(5) 0.3470(4) 0.040 Uani 1 1 d .
C32 C 0.0490(6) 0.9986(5) 0.3540(4) 0.041 Uani 1 1 d .
C33 C 0.0004(7) 1.0227(5) 0.3959(4) 0.053 Uani 1 1 d .
C34 C -0.0518(8) 0.9872(6) 0.4295(5) 0.065 Uani 1 1 d .
H34 H -0.0826 1.0033 0.4573 0.078 Uiso 1 1 calc R
C35 C -0.0591(9) 0.9271(6) 0.4222(5) 0.071 Uani 1 1 d .
H35 H -0.0945 0.9032 0.4458 0.085 Uiso 1 1 calc R
C36 C -0.0163(7) 0.9015(5) 0.3817(4) 0.049 Uani 1 1 d .
H36 H -0.0230 0.8612 0.3774 0.059 Uiso 1 1 calc R
C37 C 0.2549(9) 0.5443(6) 0.0087(5) 0.076 Uani 1 1 d .
H37A H 0.2202 0.5506 -0.0140 0.114 Uiso 1 1 calc R
H37B H 0.2516 0.5030 0.0228 0.114 Uiso 1 1 calc R
H37C H 0.3079 0.5528 -0.0089 0.114 Uiso 1 1 calc R
C38 C 0.2878(7) 0.9540(5) 0.0991(4) 0.058 Uani 1 1 d .
H38A H 0.3405 0.9567 0.1039 0.087 Uiso 1 1 calc R
H38B H 0.2667 0.9940 0.0942 0.087 Uiso 1 1 calc R
H38C H 0.2883 0.9327 0.0703 0.087 Uiso 1 1 calc R
C39 C 0.2242(7) 1.0166(5) 0.1899(4) 0.048 Uani 1 1 d .
H39A H 0.1969 1.0308 0.2210 0.072 Uiso 1 1 calc R
H39B H 0.2084 1.0404 0.1628 0.072 Uiso 1 1 calc R
H39C H 0.2798 1.0203 0.1868 0.072 Uiso 1 1 calc R
C40 C -0.0369(10) 1.1128(6) 0.4362(6) 0.106 Uani 1 1 d .
H40A H -0.0902 1.1085 0.4331 0.159 Uiso 1 1 calc R
H40B H -0.0241 1.1549 0.4330 0.159 Uiso 1 1 calc R
H40C H -0.0312 1.0949 0.4683 0.159 Uiso 1 1 calc R
C41 C 0.1528(6) 0.5358(5) 0.2825(4) 0.037 Uani 1 1 d .
C42 C 0.2291(6) 0.5513(4) 0.2853(3) 0.032 Uani 1 1 d .
C43 C 0.2747(6) 0.5081(5) 0.3082(4) 0.038 Uani 1 1 d .
C44 C 0.2432(7) 0.4547(5) 0.3299(4) 0.047 Uani 1 1 d .
H44 H 0.2737 0.4268 0.3448 0.056 Uiso 1 1 calc R
C45 C 0.1658(7) 0.4408(5) 0.3303(5) 0.055 Uani 1 1 d .
H45 H 0.1439 0.4049 0.3470 0.066 Uiso 1 1 calc R
C46 C 0.1213(6) 0.4806(5) 0.3057(4) 0.045 Uani 1 1 d .
H46 H 0.0703 0.4706 0.3047 0.053 Uiso 1 1 calc R
C47 C 0.1078(6) 0.5754(4) 0.2519(4) 0.030 Uani 1 1 d .
C48 C -0.0775(6) 0.6059(5) 0.2340(4) 0.041 Uani 1 1 d .
C49 C -0.1098(6) 0.6423(5) 0.1957(4) 0.042 Uani 1 1 d .
C50 C -0.0219(7) 0.7297(5) 0.0905(4) 0.040 Uani 1 1 d .
C51 C -0.0403(6) 0.7715(5) 0.0494(4) 0.044 Uani 1 1 d .
C52 C -0.1186(7) 0.7882(5) 0.0470(4) 0.047 Uani 1 1 d .
C53 C -0.1335(6) 0.8301(5) 0.0093(4) 0.045 Uani 1 1 d .
C54 C -0.0722(8) 0.8547(5) -0.0269(4) 0.054 Uani 1 1 d .
H54 H -0.0822 0.8827 -0.0520 0.065 Uiso 1 1 calc R
C55 C 0.0053(7) 0.8373(6) -0.0256(4) 0.054 Uani 1 1 d .
H55 H 0.0465 0.8534 -0.0502 0.065 Uiso 1 1 calc R
C56 C 0.0209(7) 0.7966(5) 0.0119(4) 0.046 Uani 1 1 d .
H56 H 0.0727 0.7856 0.0123 0.055 Uiso 1 1 calc R
C57 C 0.3983(7) 0.4863(5) 0.3296(4) 0.049 Uani 1 1 d .
H57A H 0.3718 0.4763 0.3636 0.074 Uiso 1 1 calc R
H57B H 0.4473 0.5054 0.3287 0.074 Uiso 1 1 calc R
H57C H 0.4081 0.4501 0.3127 0.074 Uiso 1 1 calc R
C58 C -0.1305(7) 0.5689(6) 0.2761(5) 0.068 Uani 1 1 d .
H58A H -0.1614 0.5424 0.2626 0.101 Uiso 1 1 calc R
H58B H -0.1647 0.5954 0.2967 0.101 Uiso 1 1 calc R
H58C H -0.0991 0.5454 0.2957 0.101 Uiso 1 1 calc R
C59 C -0.1968(6) 0.6467(6) 0.2009(5) 0.061 Uani 1 1 d .
H59A H -0.2224 0.6346 0.2347 0.091 Uiso 1 1 calc R
H59B H -0.2127 0.6207 0.1790 0.091 Uiso 1 1 calc R
H59C H -0.2113 0.6877 0.1923 0.091 Uiso 1 1 calc R
C60 C -0.2296(9) 0.8911(6) -0.0219(5) 0.078 Uani 1 1 d .
H60A H -0.1984 0.9257 -0.0210 0.117 Uiso 1 1 calc R
H60B H -0.2844 0.9013 -0.0119 0.117 Uiso 1 1 calc R
H60C H -0.2190 0.8788 -0.0552 0.117 Uiso 1 1 calc R
C61 C 0.4994(6) 0.6691(6) 0.3228(4) 0.045 Uani 1 1 d .
C62 C 0.5331(7) 0.6307(6) 0.3564(4) 0.048 Uani 1 1 d .
C63 C 0.6123(7) 0.6367(7) 0.3553(5) 0.062 Uani 1 1 d .
C64 C 0.6586(7) 0.6763(8) 0.3211(5) 0.077 Uani 1 1 d .
H64 H 0.7119 0.6795 0.3208 0.093 Uiso 1 1 calc R
C65 C 0.6248(8) 0.7121(8) 0.2865(5) 0.082 Uani 1 1 d .
H65 H 0.6563 0.7378 0.2622 0.099 Uiso 1 1 calc R
C66 C 0.5462(7) 0.7096(7) 0.2882(5) 0.068 Uani 1 1 d .
H66 H 0.5239 0.7351 0.2662 0.082 Uiso 1 1 calc R
C67 C 0.4132(6) 0.6696(5) 0.3256(4) 0.037 Uani 1 1 d .
C68 C 0.2419(6) 0.6059(5) 0.3953(4) 0.035 Uani 1 1 d .
C69 C 0.1578(6) 0.6139(5) 0.3900(4) 0.037 Uani 1 1 d .
C70 C 0.0651(6) 0.7025(5) 0.3132(4) 0.039 Uani 1 1 d .
C71 C -0.0130(6) 0.7222(5) 0.3054(4) 0.044 Uani 1 1 d .
C72 C -0.0245(6) 0.7443(5) 0.2577(4) 0.036 Uani 1 1 d .
C73 C -0.0997(6) 0.7690(5) 0.2534(4) 0.044 Uani 1 1 d .
C74 C -0.1594(7) 0.7696(6) 0.2951(5) 0.060 Uani 1 1 d .
H74 H -0.2080 0.7862 0.2923 0.071 Uiso 1 1 calc R
C75 C -0.1483(7) 0.7455(7) 0.3417(5) 0.067 Uani 1 1 d .
H75 H -0.1901 0.7451 0.3693 0.081 Uiso 1 1 calc R
C76 C -0.0760(6) 0.7222(6) 0.3475(5) 0.053 Uani 1 1 d .
H76 H -0.0689 0.7067 0.3787 0.063 Uiso 1 1 calc R
C77 C 0.7129(6) 0.6163(5) 0.4007(4) 0.050 Uani 1 1 d .
H77A H 0.7541 0.6129 0.3716 0.075 Uiso 1 1 calc R
H77B H 0.7246 0.5904 0.4281 0.075 Uiso 1 1 calc R
H77C H 0.7089 0.6574 0.4091 0.075 Uiso 1 1 calc R
C78 C 0.2616(7) 0.5629(6) 0.4348(4) 0.055 Uani 1 1 d .
H78A H 0.2559 0.5224 0.4269 0.082 Uiso 1 1 calc R
H78B H 0.2268 0.5693 0.4660 0.082 Uiso 1 1 calc R
H78C H 0.3149 0.5690 0.4372 0.082 Uiso 1 1 calc R
C79 C 0.0940(7) 0.5757(6) 0.4227(4) 0.058 Uani 1 1 d .
H79A H 0.0859 0.5865 0.4563 0.087 Uiso 1 1 calc R
H79B H 0.1090 0.5338 0.4217 0.087 Uiso 1 1 calc R
H79C H 0.0462 0.5823 0.4109 0.087 Uiso 1 1 calc R
C80 C -0.1749(7) 0.8209(6) 0.1995(5) 0.067 Uani 1 1 d .
H80A H -0.2161 0.7915 0.2071 0.101 Uiso 1 1 calc R
H80B H -0.1690 0.8376 0.1655 0.101 Uiso 1 1 calc R
H80C H -0.1880 0.8526 0.2213 0.101 Uiso 1 1 calc R
C81 C 0.4873(13) 0.6014(10) 0.1900(11) 0.393 Uani 1 1 d D
H81A H 0.4916 0.6358 0.1658 0.590 Uiso 1 1 calc .
H81B H 0.5197 0.5690 0.1759 0.590 Uiso 1 1 calc .
H81C H 0.5042 0.6121 0.2189 0.590 Uiso 1 1 calc .
C82 C 0.1681(13) 0.7953(8) 0.3875(5) 0.126 Uani 1 1 d .
H82A H 0.1357 0.8198 0.3693 0.189 Uiso 1 1 calc R
H82B H 0.1843 0.8188 0.4109 0.189 Uiso 1 1 calc R
H82C H 0.1388 0.7610 0.4051 0.189 Uiso 1 1 calc R
C83 C 0.0678(8) 0.5190(6) 0.1397(6) 0.073 Uani 1 1 d .
H83A H 0.1041 0.5062 0.1603 0.110 Uiso 1 1 calc R
H83B H 0.0748 0.4944 0.1122 0.110 Uiso 1 1 calc R
H83C H 0.0150 0.5150 0.1589 0.110 Uiso 1 1 calc R
C84 C -0.0193(7) 0.9150(5) 0.2099(5) 0.058 Uani 1 1 d .
H84A H -0.0456 0.9019 0.2434 0.087 Uiso 1 1 calc R
H84B H -0.0576 0.9257 0.1902 0.087 Uiso 1 1 calc R
H84C H 0.0125 0.9495 0.2102 0.087 Uiso 1 1 calc R
C85 C 0.9367(6) 0.0474(5) 0.1461(4) 0.039 Uani 1 1 d .
C86 C 1.0148(6) 0.0322(5) 0.1227(4) 0.039 Uani 1 1 d .
C87 C 1.0273(6) -0.0119(5) 0.0893(4) 0.044 Uani 1 1 d .
C88 C 0.9650(7) -0.0395(6) 0.0771(5) 0.061 Uani 1 1 d .
H88 H 0.9736 -0.0673 0.0532 0.073 Uiso 1 1 calc R
C89 C 0.8896(8) -0.0251(7) 0.1009(5) 0.068 Uani 1 1 d .
H89 H 0.8474 -0.0445 0.0938 0.082 Uiso 1 1 calc R
C90 C 0.8752(6) 0.0177(6) 0.1353(4) 0.051 Uani 1 1 d .
H90 H 0.8238 0.0264 0.1511 0.061 Uiso 1 1 calc R
C91 C 0.9221(6) 0.0906(5) 0.1851(4) 0.035 Uani 1 1 d .
C92 C 1.0171(6) 0.1685(5) 0.2558(4) 0.036 Uani 1 1 d .
C93 C 0.9898(6) 0.2031(5) 0.3011(4) 0.040 Uani 1 1 d .
C94 C 0.8098(6) 0.2303(5) 0.3728(4) 0.036 Uani 1 1 d .
C95 C 0.7709(6) 0.2564(5) 0.4201(4) 0.037 Uani 1 1 d .
C96 C 0.6899(6) 0.2694(5) 0.4295(3) 0.034 Uani 1 1 d .
C97 C 0.6531(7) 0.2881(5) 0.4765(4) 0.042 Uani 1 1 d .
C98 C 0.6979(7) 0.2984(6) 0.5113(4) 0.055 Uani 1 1 d .
H98 H 0.6742 0.3117 0.5420 0.066 Uiso 1 1 calc R
C99 C 0.7781(8) 0.2882(6) 0.4989(5) 0.060 Uani 1 1 d .
H99 H 0.8087 0.2966 0.5212 0.072 Uiso 1 1 calc R
C100 C 0.8132(7) 0.2663(5) 0.4551(4) 0.049 Uani 1 1 d .
H100 H 0.8669 0.2578 0.4486 0.059 Uiso 1 1 calc R
C101 C 1.1219(8) -0.0715(7) 0.0376(6) 0.082 Uani 1 1 d .
H10A H 1.0993 -0.1080 0.0559 0.124 Uiso 1 1 calc R
H10B H 1.1778 -0.0766 0.0274 0.124 Uiso 1 1 calc R
H10C H 1.0999 -0.0628 0.0086 0.124 Uiso 1 1 calc R
C102 C 1.1029(6) 0.1605(5) 0.2362(4) 0.049 Uani 1 1 d .
H10D H 1.1244 0.1337 0.2594 0.073 Uiso 1 1 calc R
H10E H 1.1283 0.1991 0.2320 0.073 Uiso 1 1 calc R
H10F H 1.1114 0.1437 0.2047 0.073 Uiso 1 1 calc R
C103 C 1.0476(7) 0.2288(7) 0.3249(5) 0.072 Uani 1 1 d .
H10G H 1.0219 0.2398 0.3574 0.107 Uiso 1 1 calc R
H10H H 1.0706 0.2641 0.3048 0.107 Uiso 1 1 calc R
H10I H 1.0881 0.1994 0.3282 0.107 Uiso 1 1 calc R
C104 C 0.5321(8) 0.3156(7) 0.5286(4) 0.077 Uani 1 1 d .
H10J H 0.5358 0.2871 0.5564 0.115 Uiso 1 1 calc R
H10K H 0.4778 0.3224 0.5275 0.115 Uiso 1 1 calc R
H10L H 0.5555 0.3531 0.5322 0.115 Uiso 1 1 calc R
C105 C 0.8661(6) 0.3479(5) 0.2611(4) 0.033 Uani 1 1 d .
C106 C 0.8838(5) 0.3014(5) 0.2295(4) 0.031 Uani 1 1 d .
C107 C 0.9577(6) 0.3027(4) 0.1953(3) 0.031 Uani 1 1 d .
C108 C 1.0109(6) 0.3459(5) 0.1945(4) 0.042 Uani 1 1 d .
H108 H 1.0587 0.3460 0.1715 0.050 Uiso 1 1 calc R
C109 C 0.9949(7) 0.3908(5) 0.2283(4) 0.049 Uani 1 1 d .
H109 H 1.0326 0.4194 0.2288 0.059 Uiso 1 1 calc R
C110 C 0.9233(7) 0.3916(5) 0.2600(4) 0.049 Uani 1 1 d .
H180 H 0.9119 0.4220 0.2816 0.058 Uiso 1 1 calc R
C111 C 0.7884(5) 0.3522(5) 0.2943(3) 0.030 Uani 1 1 d .
C112 C 0.6910(6) 0.4209(5) 0.3964(4) 0.035 Uani 1 1 d .
C113 C 0.6055(6) 0.4265(5) 0.4205(4) 0.038 Uani 1 1 d .
C114 C 0.4405(6) 0.3594(5) 0.4034(4) 0.035 Uani 1 1 d .
C115 C 0.3534(6) 0.3588(5) 0.4212(4) 0.036 Uani 1 1 d .
C116 C 0.3139(6) 0.3962(5) 0.4563(4) 0.036 Uani 1 1 d .
C117 C 0.2318(6) 0.3938(5) 0.4715(4) 0.045 Uani 1 1 d .
C118 C 0.1897(6) 0.3563(5) 0.4510(4) 0.048 Uani 1 1 d .
H118 H 0.1352 0.3550 0.4610 0.058 Uiso 1 1 calc R
C119 C 0.2293(6) 0.3198(5) 0.4147(4) 0.046 Uani 1 1 d .
H119 H 0.2007 0.2943 0.4005 0.056 Uiso 1 1 calc R
C120 C 0.3094(6) 0.3211(5) 0.3997(4) 0.043 Uani 1 1 d .
H120 H 0.3348 0.2970 0.3752 0.051 Uiso 1 1 calc R
C121 C 1.0426(6) 0.2541(6) 0.1283(5) 0.068 Uani 1 1 d .
H12A H 1.0499 0.2911 0.1070 0.102 Uiso 1 1 calc R
H12B H 1.0419 0.2209 0.1085 0.102 Uiso 1 1 calc R
H12C H 1.0849 0.2485 0.1455 0.102 Uiso 1 1 calc R
C122 C 0.7535(7) 0.4520(6) 0.4138(5) 0.065 Uani 1 1 d .
H12D H 0.7903 0.4226 0.4231 0.097 Uiso 1 1 calc R
H12E H 0.7300 0.4735 0.4420 0.097 Uiso 1 1 calc R
H12F H 0.7804 0.4801 0.3873 0.097 Uiso 1 1 calc R
C123 C 0.5803(7) 0.4679(6) 0.4611(4) 0.059 Uani 1 1 d .
H12G H 0.5698 0.5075 0.4467 0.088 Uiso 1 1 calc R
H12H H 0.6214 0.4702 0.4791 0.088 Uiso 1 1 calc R
H12I H 0.5335 0.4525 0.4836 0.088 Uiso 1 1 calc R
C124 C 0.1175(7) 0.4276(7) 0.5258(5) 0.075 Uani 1 1 d .
H12J H 0.0896 0.4389 0.4999 0.112 Uiso 1 1 calc R
H12K H 0.1018 0.4536 0.5522 0.112 Uiso 1 1 calc R
H12L H 0.1057 0.3864 0.5387 0.112 Uiso 1 1 calc R
C125 C 0.6564(6) 0.0873(5) 0.2444(4) 0.043 Uani 1 1 d .
C126 C 0.6828(6) 0.0702(5) 0.2875(4) 0.038 Uani 1 1 d .
C127 C 0.6869(7) 0.0088(5) 0.3041(4) 0.045 Uani 1 1 d .
C128 C 0.6610(8) -0.0352(6) 0.2785(5) 0.062 Uani 1 1 d .
H128 H 0.6630 -0.0760 0.2892 0.074 Uiso 1 1 calc R
C129 C 0.6318(8) -0.0159(6) 0.2363(5) 0.065 Uani 1 1 d .
H129 H 0.6124 -0.0444 0.2195 0.078 Uiso 1 1 calc R
C130 C 0.6312(7) 0.0443(5) 0.2190(5) 0.054 Uani 1 1 d .
H130 H 0.6137 0.0559 0.1900 0.065 Uiso 1 1 calc R
C131 C 0.6593(6) 0.1528(5) 0.2239(4) 0.035 Uani 1 1 d .
C132 C 0.5768(6) 0.2514(5) 0.1483(4) 0.041 Uani 1 1 d .
C133 C 0.5903(6) 0.3157(5) 0.1307(4) 0.039 Uani 1 1 d .
C134 C 0.7232(6) 0.4195(5) 0.1462(4) 0.043 Uani 1 1 d .
C135 C 0.7527(7) 0.4807(5) 0.1263(4) 0.048 Uani 1 1 d .
C136 C 0.7100(7) 0.5202(6) 0.0984(4) 0.053 Uani 1 1 d .
C137 C 0.7429(8) 0.5759(6) 0.0777(5) 0.063 Uani 1 1 d .
C138 C 0.8176(9) 0.5895(7) 0.0824(5) 0.076 Uani 1 1 d .
H138 H 0.8403 0.6258 0.0674 0.091 Uiso 1 1 calc R
C139 C 0.8594(9) 0.5496(7) 0.1092(5) 0.075 Uani 1 1 d .
H139 H 0.9098 0.5596 0.1116 0.090 Uiso 1 1 calc R
C140 C 0.8283(8) 0.4976(6) 0.1313(4) 0.056 Uani 1 1 d .
H140 H 0.8562 0.4721 0.1501 0.067 Uiso 1 1 calc R
C141 C 0.7283(9) -0.0666(5) 0.3625(5) 0.068 Uani 1 1 d .
H14X H 0.6774 -0.0851 0.3714 0.103 Uiso 1 1 calc R
H14Y H 0.7512 -0.0689 0.3913 0.103 Uiso 1 1 calc R
H14Z H 0.7616 -0.0874 0.3368 0.103 Uiso 1 1 calc R
C142 C 0.5155(7) 0.2182(6) 0.1347(5) 0.068 Uani 1 1 d .
H14A H 0.5197 0.1761 0.1456 0.102 Uiso 1 1 calc R
H14B H 0.5213 0.2228 0.0991 0.102 Uiso 1 1 calc R
H14C H 0.4651 0.2335 0.1503 0.102 Uiso 1 1 calc R
C143 C 0.5427(7) 0.3467(6) 0.0961(4) 0.054 Uani 1 1 d .
H14D H 0.5523 0.3894 0.0925 0.081 Uiso 1 1 calc R
H14E H 0.4878 0.3395 0.1096 0.081 Uiso 1 1 calc R
H14F H 0.5576 0.3310 0.0641 0.081 Uiso 1 1 calc R
C144 C 0.7329(12) 0.6634(8) 0.0208(7) 0.126 Uani 1 1 d .
H14H H 0.7598 0.6855 0.0403 0.189 Uiso 1 1 calc R
H14I H 0.6929 0.6887 0.0102 0.189 Uiso 1 1 calc R
H14J H 0.7698 0.6512 -0.0078 0.189 Uiso 1 1 calc R
C145 C 0.7303(7) 0.0386(5) 0.5014(4) 0.043 Uani 1 1 d .
C146 C 0.7182(7) -0.0225(6) 0.5201(5) 0.055 Uani 1 1 d .
C147 C 0.7610(8) -0.0475(5) 0.5556(5) 0.056 Uani 1 1 d .
C148 C 0.8127(7) -0.0126(5) 0.5708(4) 0.051 Uani 1 1 d .
H148 H 0.8412 -0.0290 0.5937 0.061 Uiso 1 1 calc R
C149 C 0.8232(7) 0.0487(6) 0.5517(4) 0.055 Uani 1 1 d .
H149 H 0.8582 0.0722 0.5626 0.065 Uiso 1 1 calc R
C150 C 0.7828(7) 0.0737(6) 0.5176(4) 0.051 Uani 1 1 d .
H150 H 0.7904 0.1140 0.5052 0.062 Uiso 1 1 calc R
C151 C 0.6859(6) 0.0649(5) 0.4635(4) 0.041 Uani 1 1 d .
C152 C 0.5393(7) 0.0298(5) 0.4075(4) 0.045 Uani 1 1 d .
C153 C 0.5002(6) 0.0627(5) 0.3709(4) 0.044 Uani 1 1 d .
C154 C 0.5190(6) 0.2053(5) 0.3107(4) 0.040 Uani 1 1 d .
C155 C 0.4798(6) 0.2489(5) 0.2812(4) 0.039 Uani 1 1 d .
C156 C 0.5172(6) 0.3022(5) 0.2570(4) 0.036 Uani 1 1 d .
C157 C 0.4717(6) 0.3460(5) 0.2352(4) 0.042 Uani 1 1 d .
C158 C 0.3943(6) 0.3362(6) 0.2342(4) 0.051 Uani 1 1 d .
H158 H 0.3658 0.3651 0.2188 0.062 Uiso 1 1 calc R
C159 C 0.3600(7) 0.2824(6) 0.2566(4) 0.056 Uani 1 1 d .
H159 H 0.3084 0.2747 0.2553 0.067 Uiso 1 1 calc R
C160 C 0.4007(6) 0.2405(6) 0.2804(4) 0.049 Uani 1 1 d .
H160 H 0.3754 0.2056 0.2966 0.059 Uiso 1 1 calc R
C161 C 0.7843(10) -0.1313(7) 0.6088(7) 0.104 Uani 1 1 d .
H16A H 0.8399 -0.1347 0.5957 0.155 Uiso 1 1 calc R
H16B H 0.7634 -0.1707 0.6211 0.155 Uiso 1 1 calc R
H16C H 0.7749 -0.1055 0.6355 0.155 Uiso 1 1 calc R
C162 C 0.5124(8) -0.0332(6) 0.4296(5) 0.069 Uani 1 1 d .
H16D H 0.5395 -0.0625 0.4084 0.104 Uiso 1 1 calc R
H16E H 0.4568 -0.0363 0.4322 0.104 Uiso 1 1 calc R
H16F H 0.5240 -0.0407 0.4621 0.104 Uiso 1 1 calc R
C163 C 0.4343(8) 0.0365(6) 0.3536(5) 0.073 Uani 1 1 d .
H16G H 0.4129 0.0666 0.3329 0.109 Uiso 1 1 calc R
H16H H 0.3941 0.0230 0.3820 0.109 Uiso 1 1 calc R
H16I H 0.4534 0.0028 0.3349 0.109 Uiso 1 1 calc R
C164 C 0.4683(7) 0.4469(6) 0.1939(5) 0.062 Uani 1 1 d .
H16J H 0.4576 0.4353 0.1634 0.093 Uiso 1 1 calc R
H16K H 0.4995 0.4828 0.1871 0.093 Uiso 1 1 calc R
H16L H 0.4196 0.4545 0.2167 0.093 Uiso 1 1 calc R
C165 C 0.8989(8) 0.0184(6) 0.2985(5) 0.065 Uani 1 1 d .
H16M H 0.8747 0.0023 0.2744 0.098 Uiso 1 1 calc R
H16N H 0.8984 -0.0117 0.3260 0.098 Uiso 1 1 calc R
H16O H 0.9522 0.0293 0.2833 0.098 Uiso 1 1 calc R
C166 C 0.4482(10) 0.1759(9) 0.4563(7) 0.125 Uani 1 1 d .
H16P H 0.4254 0.2039 0.4346 0.188 Uiso 1 1 calc R
H16Q H 0.4255 0.1824 0.4904 0.188 Uiso 1 1 calc R
H16R H 0.4380 0.1353 0.4504 0.188 Uiso 1 1 calc R
C167 C 0.6281(8) 0.4818(6) 0.2846(5) 0.069 Uani 1 1 d .
H16S H 0.6275 0.4963 0.3164 0.104 Uiso 1 1 calc R
H16T H 0.6017 0.5104 0.2654 0.104 Uiso 1 1 calc R
H16U H 0.6815 0.4767 0.2670 0.104 Uiso 1 1 calc R
C168 C 0.8488(9) 0.3023(8) 0.0960(6) 0.097 Uani 1 1 d .
H16V H 0.8635 0.3347 0.1128 0.146 Uiso 1 1 calc R
H16W H 0.8292 0.3188 0.0676 0.146 Uiso 1 1 calc R
H16X H 0.8938 0.2772 0.0853 0.146 Uiso 1 1 calc R
C169 C 0.7477(7) 0.1194(5) 0.0923(4) 0.050 Uani 1 1 d .
H16Y H 0.6963 0.1153 0.1135 0.075 Uiso 1 1 calc .
H16Z H 0.7693 0.0801 0.0855 0.075 Uiso 1 1 calc .
H169 H 0.7441 0.1422 0.0615 0.075 Uiso 1 1 calc .
C170 C 0.6594(10) 0.8298(11) 0.1114(9) 0.365 Uani 1 1 d D
H17D H 0.6186 0.8279 0.0926 0.438 Uiso 1 1 calc R
H17E H 0.7076 0.8172 0.0898 0.438 Uiso 1 1 calc R
C171 C 0.9894(12) 0.3332(9) 0.4149(15) 0.469 Uani 1 1 d D
H17F H 0.9551 0.3077 0.4025 0.563 Uiso 1 1 calc R
H17G H 1.0411 0.3297 0.3934 0.563 Uiso 1 1 calc R
C172 C 0.4240(11) 0.8186(9) 0.3569(8) 0.270 Uani 1 1 d D
H17H H 0.3896 0.8183 0.3336 0.324 Uiso 1 1 calc R
H17I H 0.4412 0.7773 0.3637 0.324 Uiso 1 1 calc R
C173 C 0.4323(11) 0.0931(9) 0.2191(7) 0.118 Uani 1 1 d .
H17J H 0.4672 0.1268 0.2175 0.142 Uiso 1 1 calc R
H17K H 0.4434 0.0623 0.2442 0.142 Uiso 1 1 calc R
C174 C 0.4411(16) 0.8508(10) 0.0188(15) 0.363 Uani 1 1 d D
H17L H 0.4011 0.8452 0.0494 0.436 Uiso 1 1 calc R
H17M H 0.4551 0.8114 0.0069 0.436 Uiso 1 1 calc R
C175 C 0.273(2) 0.2431(15) 0.531(2) 1.201 Uani 1 1 d D
H17N H 0.2548 0.2824 0.5416 1.441 Uiso 1 1 calc R
H17O H 0.3065 0.2492 0.4978 1.441 Uiso 1 1 calc R
C176 C 0.9857(16) 0.6360(10) 0.9906(9) 0.485 Uani 1 1 d D
H17P H 1.0077 0.6739 0.9737 0.581 Uiso 1 1 calc R
H17Q H 0.9458 0.6433 1.0200 0.581 Uiso 1 1 calc R

loop_
_atom_site_aniso_label
_atom_site_aniso_U_11
_atom_site_aniso_U_22
_atom_site_aniso_U_33
_atom_site_aniso_U_23
_atom_site_aniso_U_13
_atom_site_aniso_U_12
Dy1 0.033 0.029 0.028 -0.006 -0.004 0.005
Dy2 0.034 0.030 0.028 -0.004 0.000 0.003
Dy3 0.032 0.029 0.033 -0.005 -0.002 0.003
Dy4 0.033 0.031 0.033 -0.002 -0.007 0.002
Dy5 0.033 0.036 0.032 -0.010 -0.011 0.008
Dy6 0.039 0.036 0.033 -0.007 -0.009 0.001
Dy7 0.031 0.036 0.030 -0.011 -0.008 0.007
Dy8 0.031 0.038 0.029 -0.011 -0.011 0.009
Cl1 0.229 0.843 0.455 -0.447 0.101 -0.106
Cl2 0.099 1.224 0.309 0.427 0.007 0.083
Cl3 0.126 0.955 0.446 0.007 0.021 0.072
Cl4 0.203 1.164 2.000 -0.870 -0.223 -0.146
Cl5 0.219 0.301 0.340 -0.181 0.078 -0.118
Cl6 0.193 0.164 0.266 -0.048 0.030 -0.037
Cl7 0.153 0.159 0.240 -0.093 -0.058 -0.046
Cl8 0.135 0.112 0.141 0.004 -0.055 -0.048
Cl9 0.253 0.650 0.237 0.105 -0.069 -0.090
Cl10 0.416 0.569 0.221 -0.071 0.012 -0.212
Cl11 1.549 0.783 0.262 -0.141 0.031 -0.842
Cl12 0.662 0.294 0.773 0.029 0.559 0.124
Cl13 0.324 1.896 0.548 0.167 -0.238 0.165
Cl14 1.396 0.426 0.416 0.064 -0.092 -0.274
N1 0.037 0.026 0.033 -0.001 -0.005 0.002
N2 0.035 0.027 0.040 -0.006 -0.004 0.007
N3 0.037 0.031 0.028 -0.005 -0.006 0.002
N4 0.035 0.034 0.035 -0.006 -0.002 0.006
N5 0.048 0.034 0.028 -0.008 -0.008 0.009
N6 0.043 0.032 0.031 -0.006 -0.008 0.016
N7 0.041 0.030 0.027 -0.006 -0.004 0.002
N8 0.039 0.031 0.034 0.000 -0.009 0.001
N9 0.038 0.035 0.039 0.001 -0.009 0.003
N10 0.030 0.033 0.040 0.000 -0.010 -0.003
N11 0.036 0.030 0.041 0.004 -0.007 -0.005
N12 0.032 0.040 0.049 -0.001 -0.011 -0.002
N13 0.034 0.051 0.030 -0.006 -0.011 0.000
N14 0.037 0.043 0.025 -0.008 -0.006 -0.001
N15 0.038 0.036 0.031 -0.008 0.003 0.002
N16 0.032 0.035 0.041 -0.003 0.009 -0.002
N17 0.037 0.047 0.036 -0.013 -0.008 0.011
N18 0.037 0.038 0.038 -0.006 -0.011 0.012
N19 0.043 0.035 0.035 -0.004 -0.017 0.008
N20 0.038 0.045 0.034 -0.010 -0.013 0.002
N21 0.038 0.037 0.027 -0.011 -0.007 0.006
N22 0.029 0.034 0.038 -0.010 -0.010 0.005
N23 0.032 0.039 0.029 -0.012 0.002 0.009
N24 0.031 0.045 0.032 -0.012 -0.005 0.007
N25 0.036 0.044 0.033 -0.012 -0.004 0.000
N26 0.033 0.047 0.037 -0.013 -0.013 0.006
N27 0.039 0.048 0.030 -0.011 -0.016 0.008
N28 0.047 0.058 0.034 -0.011 -0.019 0.012
N29 0.057 0.050 0.040 0.002 -0.015 -0.004
N30 0.042 0.054 0.038 -0.012 -0.011 0.000
N31 0.040 0.043 0.039 -0.004 -0.007 -0.005
N32 0.047 0.044 0.040 -0.006 -0.007 -0.008
O1 0.049 0.039 0.042 -0.009 -0.006 0.007
O2 0.065 0.033 0.067 -0.022 -0.013 0.008
O3 0.042 0.031 0.039 -0.007 -0.002 0.003
O4 0.037 0.032 0.031 -0.003 -0.001 0.004
O5 0.030 0.033 0.039 -0.011 -0.009 0.000
O6 0.049 0.043 0.038 -0.014 -0.009 0.000
O7 0.038 0.031 0.022 -0.006 -0.001 0.004
O8 0.064 0.036 0.032 -0.013 -0.008 0.002
O9 0.036 0.036 0.025 -0.001 -0.002 -0.001
O10 0.050 0.022 0.041 -0.005 -0.007 0.003
O11 0.071 0.042 0.044 -0.008 0.000 -0.006
O12 0.082 0.051 0.062 -0.026 0.006 0.003
O13 0.039 0.034 0.030 -0.002 -0.010 0.006
O14 0.042 0.043 0.037 0.004 -0.008 0.009
O15 0.025 0.035 0.037 -0.002 -0.004 0.004
O16 0.036 0.053 0.042 0.002 -0.010 0.001
O17 0.049 0.077 0.059 0.015 -0.015 0.009
O18 0.064 0.072 0.077 0.017 -0.031 0.012
O19 0.056 0.062 0.045 -0.008 -0.016 -0.002
O20 0.050 0.050 0.050 -0.005 -0.011 0.000
O21 0.041 0.062 0.032 0.000 -0.011 -0.001
O22 0.036 0.034 0.041 -0.007 -0.007 0.005
O23 0.032 0.041 0.034 -0.007 0.003 0.000
O24 0.037 0.053 0.056 0.000 -0.011 0.009
O25 0.034 0.056 0.047 -0.012 -0.012 0.011
O26 0.112 0.086 0.073 -0.061 0.037 -0.036
O27 0.071 0.040 0.053 -0.013 -0.007 -0.003
O28 0.048 0.038 0.052 0.001 -0.017 0.012
O29 0.037 0.056 0.050 -0.014 -0.005 0.009
O30 0.053 0.066 0.066 -0.037 -0.012 0.016
O31 0.036 0.038 0.038 -0.009 -0.009 0.005
O32 0.033 0.036 0.038 -0.008 -0.009 -0.002
O33 0.041 0.038 0.035 -0.009 -0.009 0.006
O34 0.050 0.064 0.036 -0.019 -0.006 0.007
O35 0.028 0.040 0.036 -0.009 -0.013 0.005
O36 0.033 0.052 0.052 -0.021 -0.005 0.006
O37 0.036 0.027 0.033 -0.008 -0.012 0.004
O38 0.035 0.053 0.041 -0.021 -0.006 0.008
O39 0.033 0.055 0.040 -0.021 0.003 0.003
O40 0.035 0.067 0.053 -0.013 0.003 0.005
O41 0.064 0.048 0.063 -0.004 -0.028 0.010
O42 0.107 0.060 0.097 0.008 -0.053 0.000
O43 0.057 0.051 0.036 0.001 -0.024 0.012
O44 0.030 0.040 0.040 -0.013 -0.013 0.007
O45 0.044 0.030 0.043 -0.008 -0.015 0.005
O46 0.059 0.038 0.055 -0.006 -0.014 0.013
O47 0.088 0.053 0.079 0.005 -0.033 -0.016
O48 0.107 0.050 0.092 0.021 -0.046 -0.010
O49 0.063 0.032 0.048 0.001 -0.024 -0.007
O50 0.047 0.040 0.034 -0.006 -0.015 0.002
O51 0.029 0.044 0.036 -0.014 -0.010 0.008
O52 0.046 0.051 0.047 -0.010 -0.023 0.020
O53 0.050 0.043 0.049 -0.004 -0.013 0.016
O54 0.051 0.071 0.056 -0.018 0.013 -0.013
O55 0.047 0.041 0.048 -0.009 -0.016 0.005
O56 0.047 0.061 0.038 -0.010 -0.001 -0.002
O57 0.050 0.050 0.050 -0.005 -0.011 0.000
C1 0.032 0.035 0.036 -0.010 -0.012 0.005
C2 0.036 0.033 0.040 0.001 -0.019 0.001
C3 0.046 0.038 0.060 -0.011 -0.015 0.013
C4 0.040 0.040 0.087 -0.010 -0.031 0.006
C5 0.034 0.044 0.066 0.002 -0.013 -0.007
C6 0.039 0.032 0.049 -0.001 -0.014 0.002
C7 0.039 0.042 0.031 -0.009 -0.012 0.020
C8 0.040 0.044 0.025 -0.007 -0.004 0.010
C9 0.043 0.035 0.025 -0.010 -0.004 0.010
C10 0.032 0.031 0.029 -0.002 -0.003 0.004
C11 0.033 0.034 0.035 0.001 -0.009 -0.003
C12 0.026 0.036 0.041 -0.011 -0.014 -0.001
C13 0.035 0.031 0.046 -0.004 -0.001 -0.002
C14 0.053 0.047 0.072 -0.019 -0.003 -0.014
C15 0.049 0.072 0.085 -0.025 0.018 -0.023
C16 0.050 0.054 0.056 -0.021 0.008 -0.011
C17 0.094 0.047 0.112 -0.040 -0.039 0.021
C18 0.060 0.043 0.055 -0.029 0.013 0.002
C19 0.068 0.056 0.053 -0.012 0.014 -0.006
C20 0.065 0.046 0.074 -0.035 -0.011 -0.005
C21 0.028 0.048 0.031 -0.005 -0.004 0.003
C22 0.039 0.038 0.021 -0.001 -0.005 0.002
C23 0.040 0.037 0.033 -0.006 -0.010 0.013
C24 0.063 0.059 0.029 -0.011 -0.012 0.001
C25 0.060 0.058 0.029 -0.004 -0.007 0.004
C26 0.054 0.037 0.031 -0.004 -0.004 -0.007
C27 0.040 0.029 0.033 -0.003 -0.013 0.009
C28 0.037 0.042 0.038 -0.003 -0.005 0.013
C29 0.031 0.032 0.045 0.000 -0.008 -0.006
C30 0.038 0.047 0.038 -0.014 -0.011 0.014
C31 0.048 0.041 0.028 -0.012 -0.002 0.010
C32 0.042 0.039 0.044 -0.010 -0.014 0.005
C33 0.071 0.035 0.049 -0.013 0.003 0.007
C34 0.083 0.051 0.047 -0.010 0.014 0.004
C35 0.092 0.064 0.045 -0.006 0.011 -0.006
C36 0.058 0.037 0.048 -0.004 0.000 0.004
C37 0.127 0.059 0.045 -0.022 -0.020 -0.007
C38 0.069 0.042 0.057 -0.003 0.002 -0.007
C39 0.048 0.039 0.052 -0.002 -0.001 -0.006
C40 0.153 0.052 0.081 -0.028 0.050 0.004
C41 0.050 0.031 0.028 -0.010 0.000 0.005
C42 0.036 0.028 0.027 -0.004 0.007 -0.005
C43 0.037 0.040 0.039 -0.012 -0.013 0.010
C44 0.051 0.034 0.057 0.005 -0.017 0.002
C45 0.070 0.034 0.063 0.002 -0.023 -0.003
C46 0.038 0.046 0.049 0.007 -0.012 -0.003
C47 0.032 0.024 0.032 -0.002 -0.003 -0.005
C48 0.030 0.041 0.048 -0.003 0.001 -0.004
C49 0.033 0.037 0.055 -0.008 -0.009 0.003
C50 0.051 0.030 0.046 -0.010 -0.020 0.003
C51 0.037 0.050 0.050 -0.002 -0.021 -0.001
C52 0.050 0.042 0.050 0.008 -0.014 -0.005
C53 0.042 0.048 0.050 -0.007 -0.021 0.001
C54 0.082 0.050 0.032 0.004 -0.021 0.007
C55 0.053 0.057 0.049 0.009 -0.012 0.000
C56 0.050 0.051 0.037 -0.006 -0.008 -0.005
C57 0.058 0.046 0.046 0.003 -0.022 0.018
C58 0.044 0.079 0.068 0.025 -0.001 0.012
C59 0.033 0.088 0.058 0.015 -0.010 -0.001
C60 0.084 0.071 0.082 0.009 -0.031 0.011
C61 0.037 0.067 0.033 -0.006 -0.009 0.004
C62 0.045 0.069 0.030 -0.002 -0.006 0.001
C63 0.052 0.094 0.041 0.000 -0.014 0.004
C64 0.039 0.147 0.046 0.008 -0.016 0.004
C65 0.052 0.135 0.050 0.028 -0.004 -0.015
C66 0.035 0.123 0.047 0.013 -0.015 -0.011
C67 0.044 0.046 0.024 -0.006 -0.010 -0.003
C68 0.046 0.037 0.025 -0.007 -0.007 -0.004
C69 0.047 0.037 0.023 -0.011 0.000 0.000
C70 0.032 0.027 0.053 -0.008 0.005 0.000
C71 0.032 0.036 0.054 -0.005 0.010 -0.005
C72 0.033 0.038 0.036 -0.005 0.000 0.007
C73 0.030 0.039 0.061 -0.007 -0.005 -0.003
C74 0.032 0.078 0.067 -0.013 -0.002 -0.002
C75 0.037 0.093 0.069 -0.028 0.006 -0.007
C76 0.032 0.065 0.055 -0.006 0.005 -0.004
C77 0.050 0.050 0.050 -0.005 -0.011 0.000
C78 0.039 0.066 0.057 -0.002 -0.009 -0.003
C79 0.058 0.064 0.042 0.017 0.001 0.001
C80 0.042 0.086 0.076 -0.002 -0.024 0.013
C81 0.747 0.076 0.563 0.006 -0.611 0.036
C82 0.267 0.075 0.045 -0.022 -0.044 -0.012
C83 0.074 0.057 0.091 -0.018 -0.019 0.001
C84 0.043 0.044 0.092 0.003 -0.029 0.007
C85 0.037 0.044 0.039 -0.009 -0.014 0.002
C86 0.038 0.041 0.041 -0.007 -0.014 0.000
C87 0.036 0.048 0.047 -0.012 -0.001 0.014
C88 0.051 0.081 0.059 -0.041 -0.014 0.011
C89 0.057 0.091 0.069 -0.040 -0.028 0.014
C90 0.035 0.072 0.049 -0.026 -0.012 0.021
C91 0.043 0.032 0.028 0.003 -0.007 0.003
C92 0.031 0.033 0.044 -0.008 -0.009 0.004
C93 0.030 0.046 0.047 0.000 -0.017 0.002
C94 0.040 0.041 0.031 -0.006 -0.017 0.003
C95 0.050 0.029 0.035 -0.010 -0.015 0.003
C96 0.050 0.033 0.021 -0.006 -0.010 0.003
C97 0.058 0.038 0.032 -0.010 -0.011 0.001
C98 0.073 0.073 0.023 -0.022 -0.012 0.020
C99 0.072 0.068 0.052 -0.014 -0.038 0.005
C100 0.067 0.048 0.042 -0.024 -0.028 0.026
C101 0.062 0.086 0.096 -0.054 0.007 0.018
C102 0.042 0.057 0.047 -0.005 -0.011 0.004
C103 0.054 0.101 0.072 -0.038 -0.029 -0.008
C104 0.068 0.121 0.035 -0.021 0.003 0.030
C105 0.032 0.035 0.034 0.000 -0.013 0.006
C106 0.024 0.039 0.031 -0.003 -0.012 0.009
C107 0.033 0.035 0.028 -0.007 -0.011 0.013
C108 0.036 0.041 0.047 -0.007 -0.005 0.000
C109 0.043 0.046 0.058 -0.011 -0.005 -0.013
C110 0.048 0.045 0.053 -0.020 -0.007 0.008
C111 0.026 0.042 0.026 -0.005 -0.010 0.003
C112 0.037 0.038 0.032 -0.015 -0.010 0.006
C113 0.046 0.043 0.028 -0.019 -0.007 0.013
C114 0.047 0.035 0.024 -0.002 -0.008 0.005
C115 0.029 0.038 0.038 0.003 -0.002 0.002
C116 0.040 0.039 0.027 -0.001 -0.004 0.001
C117 0.033 0.055 0.042 0.006 0.000 0.003
C118 0.029 0.056 0.052 0.007 0.003 0.002
C119 0.039 0.043 0.058 -0.002 -0.012 -0.007
C120 0.043 0.050 0.032 -0.005 0.001 -0.001
C121 0.029 0.093 0.078 -0.048 0.013 -0.002
C122 0.040 0.091 0.068 -0.051 -0.001 -0.009
C123 0.060 0.082 0.040 -0.028 -0.013 0.009
C124 0.039 0.091 0.081 -0.023 0.021 0.014
C125 0.047 0.047 0.036 -0.010 -0.008 -0.003
C126 0.036 0.028 0.045 -0.008 0.008 -0.011
C127 0.047 0.042 0.050 -0.012 -0.013 0.003
C128 0.084 0.036 0.070 -0.009 -0.025 -0.003
C129 0.090 0.043 0.071 -0.022 -0.026 -0.020
C130 0.060 0.045 0.062 -0.014 -0.018 -0.010
C131 0.032 0.038 0.040 -0.015 -0.011 0.006
C132 0.039 0.053 0.038 -0.012 -0.018 0.001
C133 0.029 0.064 0.026 -0.001 -0.009 0.012
C134 0.043 0.051 0.037 -0.018 -0.009 0.010
C135 0.065 0.045 0.044 -0.011 -0.027 0.009
C136 0.064 0.051 0.050 -0.011 -0.024 0.010
C137 0.080 0.055 0.056 0.002 -0.030 0.020
C138 0.092 0.071 0.078 -0.008 -0.049 -0.005
C139 0.095 0.077 0.056 0.003 -0.028 -0.002
C140 0.075 0.048 0.049 -0.005 -0.022 -0.007
C141 0.099 0.037 0.073 0.006 -0.030 -0.002
C142 0.064 0.070 0.088 -0.006 -0.057 -0.008
C143 0.050 0.062 0.055 -0.004 -0.025 0.009
C144 0.177 0.091 0.128 0.065 -0.098 -0.042
C145 0.056 0.040 0.028 0.003 -0.001 0.002
C146 0.053 0.049 0.062 -0.012 -0.010 -0.004
C147 0.072 0.043 0.048 0.010 -0.008 0.003
C148 0.067 0.048 0.040 0.004 -0.021 0.010
C149 0.064 0.057 0.048 -0.010 -0.023 0.005
C150 0.062 0.057 0.033 0.000 -0.005 -0.012
C151 0.050 0.042 0.032 -0.007 -0.007 0.002
C152 0.052 0.038 0.043 -0.002 -0.006 -0.002
C153 0.033 0.055 0.040 -0.009 0.004 -0.010
C154 0.037 0.052 0.037 -0.022 -0.014 0.010
C155 0.036 0.051 0.032 -0.015 -0.008 0.010
C156 0.027 0.055 0.030 -0.021 -0.006 0.000
C157 0.041 0.051 0.037 -0.009 -0.019 0.020
C158 0.040 0.065 0.051 -0.005 -0.015 0.016
C159 0.036 0.090 0.048 -0.014 -0.021 0.000
C160 0.035 0.067 0.047 -0.005 -0.014 0.003
C161 0.129 0.067 0.122 0.033 -0.061 0.001
C162 0.076 0.055 0.085 -0.010 -0.033 -0.015
C163 0.076 0.066 0.080 -0.001 -0.027 -0.027
C164 0.060 0.062 0.069 -0.012 -0.026 0.032
C165 0.065 0.057 0.070 -0.005 -0.009 0.014
C166 0.099 0.147 0.115 -0.056 0.027 -0.021
C167 0.078 0.066 0.068 0.001 -0.028 -0.007
C168 0.092 0.125 0.081 -0.030 -0.027 0.024
C169 0.050 0.050 0.050 -0.005 -0.011 0.000
C170 0.044 0.697 0.230 0.337 0.064 0.135
C171 0.063 0.108 1.119 -0.221 0.205 -0.072
C172 0.292 0.225 0.411 -0.262 -0.258 0.181
C173 0.143 0.120 0.091 0.013 -0.030 -0.039
C174 0.310 0.149 0.778 -0.097 -0.429 0.097
C175 2.000 0.484 0.612 0.468 0.498 0.799
C176 0.663 0.285 0.330 -0.252 0.417 -0.376

loop_
_atom_type_symbol
_atom_type_description
_atom_type_scat_dispersion_real
_atom_type_scat_dispersion_imag
_atom_type_scat_source
C C 0.0033 0.0016 'International Tables Vol C Tables 4.2.6.8 and 6.1.1.4'
H H 0.0000 0.0000 'International Tables Vol C Tables 4.2.6.8 and 6.1.1.4'
N N 0.0061 0.0033 'International Tables Vol C Tables 4.2.6.8 and 6.1.1.4'
O O 0.0106 0.0060 'International Tables Vol C Tables 4.2.6.8 and 6.1.1.4'
Dy Dy -0.1892 4.4098 'International Tables Vol C Tables 4.2.6.8 and 6.1.1.4'
Cl Cl 0.1484 0.1585 'International Tables Vol C Tables 4.2.6.8 and 6.1.1.4'

loop_
_geom_angle_atom_site_label_1
_geom_angle_atom_site_label_2
_geom_angle_atom_site_label_3
_geom_angle
O3 Dy1 O7 96.6(2)
O3 Dy1 O4 164.7(2)
O7 Dy1 O4 95.4(2)
O3 Dy1 O13 94.9(2)
O7 Dy1 O13 131.4(2)
O4 Dy1 O13 70.1(2)
O3 Dy1 O25 89.2(3)
O7 Dy1 O25 156.4(2)
O4 Dy1 O25 83.5(2)
O13 Dy1 O25 70.3(2)
O3 Dy1 O15 81.9(2)
O7 Dy1 O15 66.9(2)
O4 Dy1 O15 94.3(2)
O13 Dy1 O15 68.4(2)
O25 Dy1 O15 136.7(2)
O3 Dy1 N2 65.0(3)
O7 Dy1 N2 85.8(2)
O4 Dy1 N2 125.5(3)
O13 Dy1 N2 140.9(2)
O25 Dy1 N2 76.0(3)
O15 Dy1 N2 134.2(3)
O3 Dy1 N3 127.6(2)
O7 Dy1 N3 82.6(2)
O4 Dy1 N3 63.4(2)
O13 Dy1 N3 124.5(3)
O25 Dy1 N3 75.8(3)
O15 Dy1 N3 140.7(2)
N2 Dy1 N3 62.7(3)
O3 Dy1 Dy2 128.58(17)
O7 Dy1 Dy2 111.46(15)
O4 Dy1 Dy2 37.05(15)
O13 Dy1 Dy2 34.58(16)
O25 Dy1 Dy2 81.57(17)
O15 Dy1 Dy2 71.85(16)
N2 Dy1 Dy2 153.9(2)
N3 Dy1 Dy2 98.97(18)
O3 Dy1 Dy4 97.10(17)
O7 Dy1 Dy4 33.85(15)
O4 Dy1 Dy4 87.68(16)
O13 Dy1 Dy4 97.93(16)
O25 Dy1 Dy4 167.17(17)
O15 Dy1 Dy4 34.77(15)
N2 Dy1 Dy4 116.77(19)
N3 Dy1 Dy4 108.41(18)
Dy2 Dy1 Dy4 85.768(14)
O21 Dy2 O13 93.3(3)
O21 Dy2 O22 165.1(3)
O13 Dy2 O22 98.1(2)
O21 Dy2 O5 97.9(2)
O13 Dy2 O5 133.5(2)
O22 Dy2 O5 67.2(2)
O21 Dy2 O26 85.9(3)
O13 Dy2 O26 155.2(3)
O22 Dy2 O26 87.8(3)
O5 Dy2 O26 70.9(3)
O21 Dy2 O4 81.2(2)
O13 Dy2 O4 69.2(2)
O22 Dy2 O4 93.7(2)
O5 Dy2 O4 68.2(2)
O26 Dy2 O4 134.7(3)
O21 Dy2 N14 65.3(3)
O13 Dy2 N14 77.6(2)
O22 Dy2 N14 126.7(3)
O5 Dy2 N14 147.2(3)
O26 Dy2 N14 79.6(3)
O4 Dy2 N14 130.9(2)
O21 Dy2 N15 128.3(3)
O13 Dy2 N15 81.0(2)
O22 Dy2 N15 63.6(3)
O5 Dy2 N15 123.0(2)
O26 Dy2 N15 80.1(3)
O4 Dy2 N15 139.7(3)
N14 Dy2 N15 63.3(3)
O21 Dy2 Dy1 94.41(19)
O13 Dy2 Dy1 35.11(16)
O22 Dy2 Dy1 89.34(17)
O5 Dy2 Dy1 98.88(16)
O26 Dy2 Dy1 169.7(3)
O4 Dy2 Dy1 35.64(16)
N14 Dy2 Dy1 109.90(19)
N15 Dy2 Dy1 107.4(2)
O21 Dy2 Dy3 130.15(18)
O13 Dy2 Dy3 113.44(16)
O22 Dy2 Dy3 35.53(17)
O5 Dy2 Dy3 33.51(16)
O26 Dy2 Dy3 85.1(3)
O4 Dy2 Dy3 71.29(15)
N14 Dy2 Dy3 157.56(18)
N15 Dy2 Dy3 98.04(19)
Dy1 Dy2 Dy3 86.796(14)
O5 Dy3 O10 91.2(2)
O5 Dy3 O9 97.9(2)
O10 Dy3 O9 166.8(2)
O5 Dy3 O23 131.8(2)
O10 Dy3 O23 99.8(2)
O9 Dy3 O23 67.0(2)
O5 Dy3 O22 67.3(2)
O10 Dy3 O22 80.7(2)
O9 Dy3 O22 93.9(2)
O23 Dy3 O22 68.5(2)
O5 Dy3 O28 158.2(2)
O10 Dy3 O28 83.4(2)
O9 Dy3 O28 91.4(2)
O23 Dy3 O28 70.0(2)
O22 Dy3 O28 131.9(2)
O5 Dy3 N6 83.4(2)
O10 Dy3 N6 64.7(2)
O9 Dy3 N6 125.7(2)
O23 Dy3 N6 143.4(2)
O22 Dy3 N6 134.0(3)
O28 Dy3 N6 75.2(3)
O5 Dy3 N7 84.6(2)
O10 Dy3 N7 127.5(2)
O9 Dy3 N7 63.3(2)
O23 Dy3 N7 121.4(2)
O22 Dy3 N7 141.5(2)
O28 Dy3 N7 82.1(3)
N6 Dy3 N7 62.8(3)
O5 Dy3 Dy2 34.33(17)
O10 Dy3 Dy2 93.46(16)
O9 Dy3 Dy2 88.76(15)
O23 Dy3 Dy2 97.81(16)
O22 Dy3 Dy2 34.81(16)
O28 Dy3 Dy2 166.58(18)
N6 Dy3 Dy2 115.29(19)
N7 Dy3 Dy2 109.85(18)
O5 Dy3 Dy4 111.56(16)
O10 Dy3 Dy4 131.81(17)
O9 Dy3 Dy4 35.39(16)
O23 Dy3 Dy4 33.71(15)
O22 Dy3 Dy4 71.05(17)
O28 Dy3 Dy4 87.30(18)
N6 Dy3 Dy4 154.92(19)
N7 Dy3 Dy4 97.55(19)
Dy2 Dy3 Dy4 85.070(14)
O16 Dy4 O23 97.5(3)
O16 Dy4 O15 162.1(2)
O23 Dy4 O15 97.8(2)
O16 Dy4 O7 94.5(2)
O23 Dy4 O7 132.2(2)
O15 Dy4 O7 68.2(2)
O16 Dy4 O9 81.6(2)
O23 Dy4 O9 67.3(2)
O15 Dy4 O9 95.8(2)
O7 Dy4 O9 69.0(2)
O16 Dy4 O27 85.9(3)
O23 Dy4 O27 156.8(3)
O15 Dy4 O27 83.7(3)
O7 Dy4 O27 69.9(2)
O9 Dy4 O27 135.8(2)
O16 Dy4 N11 65.5(3)
O23 Dy4 N11 80.1(3)
O15 Dy4 N11 126.6(2)
O7 Dy4 N11 145.6(3)
O9 Dy4 N11 129.8(2)
O27 Dy4 N11 80.5(3)
O16 Dy4 N10 128.0(3)
O23 Dy4 N10 80.9(3)
O15 Dy4 N10 63.9(2)
O7 Dy4 N10 124.8(2)
O9 Dy4 N10 139.9(2)
O27 Dy4 N10 79.0(3)
N11 Dy4 N10 63.1(3)
O16 Dy4 Dy1 127.32(17)
O23 Dy4 Dy1 112.96(17)
O15 Dy4 Dy1 36.53(15)
O7 Dy4 Dy1 33.41(15)
O9 Dy4 Dy1 72.86(15)
O27 Dy4 Dy1 81.90(19)
N11 Dy4 Dy1 157.28(19)
N10 Dy4 Dy1 99.49(18)
O16 Dy4 Dy3 98.3(2)
O23 Dy4 Dy3 34.80(17)
O15 Dy4 Dy3 89.03(17)
O7 Dy4 Dy3 97.69(16)
O9 Dy4 Dy3 34.66(15)
O27 Dy4 Dy3 167.29(19)
N11 Dy4 Dy3 112.2(2)
N10 Dy4 Dy3 107.1(2)
Dy1 Dy4 Dy3 86.055(14)
O35 Dy5 O31 98.3(2)
O35 Dy5 O32 94.8(2)
O31 Dy5 O32 164.2(2)
O35 Dy5 O45 130.8(2)
O31 Dy5 O45 97.2(2)
O32 Dy5 O45 67.4(2)
O35 Dy5 O44 68.2(2)
O31 Dy5 O44 79.4(2)
O32 Dy5 O44 97.4(2)
O45 Dy5 O44 69.3(2)
O35 Dy5 O53 159.6(2)
O31 Dy5 O53 82.5(2)
O32 Dy5 O53 88.4(2)
O45 Dy5 O53 68.8(2)
O44 Dy5 O53 131.4(3)
O35 Dy5 N18 87.4(2)
O31 Dy5 N18 64.7(3)
O32 Dy5 N18 125.1(3)
O45 Dy5 N18 140.9(3)
O44 Dy5 N18 133.1(2)
O53 Dy5 N18 74.4(3)
O35 Dy5 N19 82.1(2)
O31 Dy5 N19 127.7(3)
O32 Dy5 N19 62.9(2)
O45 Dy5 N19 122.0(3)
O44 Dy5 N19 143.2(2)
O53 Dy5 N19 81.5(3)
N18 Dy5 N19 63.1(3)
O35 Dy5 Dy8 34.75(16)
O31 Dy5 Dy8 95.92(16)
O32 Dy5 Dy8 89.69(16)
O45 Dy5 Dy8 97.36(16)
O44 Dy5 Dy8 34.97(17)
O53 Dy5 Dy8 165.61(18)
N18 Dy5 Dy8 117.92(19)
N19 Dy5 Dy8 110.19(18)
O35 Dy5 Dy6 110.49(16)
O31 Dy5 Dy6 130.01(17)
O32 Dy5 Dy6 35.41(16)
O45 Dy5 Dy6 33.53(16)
O44 Dy5 Dy6 74.96(16)
O53 Dy5 Dy6 83.37(17)
N18 Dy5 Dy6 151.77(19)
N19 Dy5 Dy6 96.89(19)
Dy8 Dy5 Dy6 86.782(14)
O45 Dy6 O49 98.8(2)
O45 Dy6 O50 92.1(2)
O49 Dy6 O50 165.5(2)
O45 Dy6 O33 129.6(2)
O49 Dy6 O33 97.6(2)
O50 Dy6 O33 67.9(2)
O45 Dy6 O32 67.8(2)
O49 Dy6 O32 80.1(2)
O50 Dy6 O32 95.3(2)
O33 Dy6 O32 68.7(2)
O45 Dy6 O54 157.6(3)
O49 Dy6 O54 88.3(3)
O50 Dy6 O54 85.1(3)
O33 Dy6 O54 69.6(3)
O32 Dy6 O54 134.6(3)
O45 Dy6 N30 85.3(3)
O49 Dy6 N30 64.9(3)
O50 Dy6 N30 126.0(3)
O33 Dy6 N30 144.1(3)
O32 Dy6 N30 131.9(3)
O54 Dy6 N30 78.4(3)
O45 Dy6 N31 80.3(3)
O49 Dy6 N31 127.5(3)
O50 Dy6 N31 63.7(3)
O33 Dy6 N31 123.3(3)
O32 Dy6 N31 141.4(3)
O54 Dy6 N31 78.5(3)
N30 Dy6 N31 62.7(3)
O45 Dy6 Dy7 110.07(17)
O49 Dy6 Dy7 130.28(18)
O50 Dy6 Dy7 35.64(17)
O33 Dy6 Dy7 33.13(16)
O32 Dy6 Dy7 74.89(16)
O54 Dy6 Dy7 80.1(2)
N30 Dy6 Dy7 153.2(2)
N31 Dy6 Dy7 97.4(2)
O45 Dy6 Dy5 34.40(17)
O49 Dy6 Dy5 96.79(19)
O50 Dy6 Dy5 86.80(17)
O33 Dy6 Dy5 96.51(16)
O32 Dy6 Dy5 34.95(16)
O54 Dy6 Dy5 165.8(2)
N30 Dy6 Dy5 115.7(2)
N31 Dy6 Dy5 108.2(2)
Dy7 Dy6 Dy5 86.543(14)
O38 Dy7 O33 98.4(2)
O38 Dy7 O51 94.3(2)
O33 Dy7 O51 131.7(2)
O38 Dy7 O37 163.7(2)
O33 Dy7 O37 93.3(2)
O51 Dy7 O37 69.4(2)
O38 Dy7 O50 79.7(2)
O33 Dy7 O50 67.5(2)
O51 Dy7 O50 69.4(2)
O37 Dy7 O50 94.6(2)
O38 Dy7 N23 65.5(3)
O33 Dy7 N23 86.6(2)
O51 Dy7 N23 140.2(2)
O37 Dy7 N23 126.9(3)
O50 Dy7 N23 132.8(3)
O38 Dy7 N22 129.0(3)
O33 Dy7 N22 79.8(3)
O51 Dy7 N22 124.9(3)
O37 Dy7 N22 64.2(2)
O50 Dy7 N22 140.0(2)
N23 Dy7 N22 63.5(3)
O38 Dy7 O55 89.9(3)
O33 Dy7 O55 155.9(2)
O51 Dy7 O55 69.5(2)
O37 Dy7 O55 83.9(2)
O50 Dy7 O55 136.6(2)
N23 Dy7 O55 76.3(3)
N22 Dy7 O55 77.5(3)
O38 Dy7 Dy8 128.12(17)
O33 Dy7 Dy8 110.05(16)
O51 Dy7 Dy8 34.89(15)
O37 Dy7 Dy8 36.06(16)
O50 Dy7 Dy8 73.05(16)
N23 Dy7 Dy8 154.0(2)
N22 Dy7 Dy8 98.89(19)
O55 Dy7 Dy8 81.38(16)
O38 Dy7 Dy6 94.35(19)
O33 Dy7 Dy6 33.94(17)
O51 Dy7 Dy6 98.97(17)
O37 Dy7 Dy6 89.07(15)
O50 Dy7 Dy6 34.34(16)
N23 Dy7 Dy6 115.64(19)
N22 Dy7 Dy6 108.08(18)
O55 Dy7 Dy6 168.05(17)
Dy8 Dy7 Dy6 87.233(14)
O43 Dy8 O51 99.1(3)
O43 Dy8 O44 163.0(2)
O51 Dy8 O44 96.0(2)
O43 Dy8 O56 82.3(3)
O51 Dy8 O56 149.1(2)
O44 Dy8 O56 88.7(3)
O43 Dy8 O35 96.5(2)
O51 Dy8 O35 131.3(2)
O44 Dy8 O35 67.5(2)
O56 Dy8 O35 78.6(2)
O43 Dy8 O37 81.4(2)
O51 Dy8 O37 68.6(2)
O44 Dy8 O37 97.1(2)
O56 Dy8 O37 141.2(2)
O35 Dy8 O37 68.7(2)
O43 Dy8 N27 65.4(3)
O51 Dy8 N27 76.9(2)
O44 Dy8 N27 126.2(3)
O56 Dy8 N27 75.7(3)
O35 Dy8 N27 150.1(3)
O37 Dy8 N27 126.9(2)
O43 Dy8 N26 127.9(3)
O51 Dy8 N26 76.8(2)
O44 Dy8 N26 63.3(3)
O56 Dy8 N26 78.2(3)
O35 Dy8 N26 125.4(3)
O37 Dy8 N26 138.1(2)
N27 Dy8 N26 63.2(3)
O43 Dy8 Dy7 97.76(18)
O51 Dy8 Dy7 34.79(16)
O44 Dy8 Dy7 90.21(16)
O56 Dy8 Dy7 176.11(18)
O35 Dy8 Dy7 97.56(16)
O37 Dy8 Dy7 35.29(15)
N27 Dy8 Dy7 107.90(19)
N26 Dy8 Dy7 104.64(19)
O43 Dy8 Dy5 129.24(17)
O51 Dy8 Dy5 111.83(16)
O44 Dy8 Dy5 35.82(16)
O56 Dy8 Dy5 89.59(18)
O35 Dy8 Dy5 33.15(17)
O37 Dy8 Dy5 74.32(15)
N27 Dy8 Dy5 158.3(2)
N26 Dy8 Dy5 98.5(2)
Dy7 Dy8 Dy5 87.348(14)
C7 N1 N2 111.2(8)
C8 N2 N1 118.0(8)
C8 N2 Dy1 124.4(7)
N1 N2 Dy1 117.4(6)
C9 N3 N4 116.5(8)
C9 N3 Dy1 123.5(7)
N4 N3 Dy1 120.0(5)
C10 N4 N3 110.7(8)
C30 N5 N6 110.5(8)
C29 N6 N5 117.8(9)
C29 N6 Dy3 124.2(7)
N5 N6 Dy3 118.0(6)
C28 N7 N8 118.0(8)
C28 N7 Dy3 122.2(7)
N8 N7 Dy3 119.8(6)
C27 N8 N7 111.9(8)
C47 N9 N10 110.8(8)
C48 N10 N9 118.0(9)
C48 N10 Dy4 122.1(7)
N9 N10 Dy4 119.9(6)
C49 N11 N12 118.3(9)
C49 N11 Dy4 123.4(7)
N12 N11 Dy4 117.8(6)
C50 N12 N11 109.6(8)
C67 N13 N14 109.8(8)
C68 N14 N13 117.8(8)
C68 N14 Dy2 123.8(7)
N13 N14 Dy2 118.1(6)
C69 N15 N16 116.6(9)
C69 N15 Dy2 122.1(7)
N16 N15 Dy2 120.7(6)
C70 N16 N15 110.7(8)
C91 N17 N18 110.5(8)
C92 N18 N17 116.7(8)
C92 N18 Dy5 124.1(7)
N17 N18 Dy5 119.2(6)
C93 N19 N20 116.6(9)
C93 N19 Dy5 123.3(7)
N20 N19 Dy5 120.1(6)
C94 N20 N19 110.6(8)
C111 N21 N22 110.5(8)
C112 N22 N21 117.2(8)
C112 N22 Dy7 122.9(7)
N21 N22 Dy7 119.7(6)
C113 N23 N24 117.7(8)
C113 N23 Dy7 123.7(6)
N24 N23 Dy7 118.7(6)
C114 N24 N23 109.4(8)
C131 N25 N26 109.2(8)
C132 N26 N25 117.0(9)
C132 N26 Dy8 122.0(7)
N25 N26 Dy8 120.6(6)
C133 N27 N28 119.2(9)
C133 N27 Dy8 122.7(7)
N28 N27 Dy8 118.1(6)
C134 N28 N27 110.5(9)
C151 N29 N30 112.2(9)
C152 N30 N29 117.9(10)
C152 N30 Dy6 124.3(8)
N29 N30 Dy6 117.7(7)
C153 N31 N32 119.0(9)
C153 N31 Dy6 121.8(7)
N32 N31 Dy6 119.1(6)
C154 N32 N31 112.8(9)
C3 O2 C17 117.1(10)
C7 O3 Dy1 122.3(7)
C10 O4 Dy1 121.9(6)
C10 O4 Dy2 129.0(6)
Dy1 O4 Dy2 107.3(3)
C12 O5 Dy3 126.1(6)
C12 O5 Dy2 115.4(5)
Dy3 O5 Dy2 112.2(3)
C13 O6 C20 117.2(9)
C22 O7 Dy1 128.6(6)
C22 O7 Dy4 113.8(6)
Dy1 O7 Dy4 112.7(2)
C23 O8 C37 117.8(9)
C27 O9 Dy3 121.9(6)
C27 O9 Dy4 127.1(6)
Dy3 O9 Dy4 109.9(2)
C30 O10 Dy3 121.8(6)
C33 O12 C40 116.5(10)
C42 O13 Dy2 133.6(6)
C42 O13 Dy1 110.4(6)
Dy2 O13 Dy1 110.3(3)
C43 O14 C57 116.5(8)
C47 O15 Dy4 121.9(6)
C47 O15 Dy1 127.5(6)
Dy4 O15 Dy1 108.7(2)
C50 O16 Dy4 120.2(7)
C53 O18 C60 118.3(10)
C63 O20 C77 114.9(9)
C67 O21 Dy2 121.5(7)
C70 O22 Dy2 121.1(6)
C70 O22 Dy3 127.5(6)
Dy2 O22 Dy3 109.7(3)
C72 O23 Dy4 133.5(6)
C72 O23 Dy3 109.3(6)
Dy4 O23 Dy3 111.5(3)
C73 O24 C80 117.0(9)
C81 O25 Dy1 135.2(9)
C82 O26 Dy2 132.2(9)
C83 O27 Dy4 132.4(8)
C84 O28 Dy3 126.9(7)
C87 O30 C101 117.0(10)
C91 O31 Dy5 121.2(6)
C94 O32 Dy5 121.5(6)
C94 O32 Dy6 128.0(6)
Dy5 O32 Dy6 109.6(3)
C96 O33 Dy7 131.9(6)
C96 O33 Dy6 111.8(6)
Dy7 O33 Dy6 112.9(3)
C97 O34 C104 116.7(9)
C106 O35 Dy5 129.6(5)
C106 O35 Dy8 113.4(5)
Dy5 O35 Dy8 112.1(3)
C107 O36 C121 117.9(9)
C111 O37 Dy7 120.9(6)
C111 O37 Dy8 129.7(6)
Dy7 O37 Dy8 108.7(3)
C114 O38 Dy7 121.2(7)
C117 O40 C124 116.3(10)
C137 O42 C144 117.0(12)
C134 O43 Dy8 121.1(7)
C131 O44 Dy8 120.7(6)
C131 O44 Dy5 129.9(6)
Dy8 O44 Dy5 109.2(3)
C126 O45 Dy6 130.7(6)
C126 O45 Dy5 112.5(6)
Dy6 O45 Dy5 112.1(3)
C127 O46 C141 118.3(10)
C147 O48 C161 116.3(12)
C151 O49 Dy6 120.4(7)
C154 O50 Dy6 121.9(7)
C154 O50 Dy7 125.2(6)
Dy6 O50 Dy7 110.0(3)
C156 O51 Dy7 109.1(5)
C156 O51 Dy8 135.1(6)
Dy7 O51 Dy8 110.3(3)
C157 O52 C164 118.5(9)
C165 O53 Dy5 130.9(7)
C166 O54 Dy6 134.7(9)
C167 O55 Dy7 135.5(7)
C168 O56 Dy8 128.3(9)
C6 C1 C2 119.6(10)
C6 C1 C7 119.9(9)
C2 C1 C7 120.5(9)
O1 C2 C3 117.5(10)
O1 C2 C1 123.9(9)
C3 C2 C1 118.6(10)
C4 C3 O2 124.3(11)
C4 C3 C2 121.0(11)
O2 C3 C2 114.7(10)
C3 C4 C5 119.9(11)
C6 C5 C4 119.8(11)
C5 C6 C1 121.1(10)
O3 C7 N1 124.0(10)
O3 C7 C1 118.7(9)
N1 C7 C1 117.2(9)
N2 C8 C18 124.7(10)
N2 C8 C9 114.6(9)
C18 C8 C9 120.6(9)
N3 C9 C8 114.7(9)
N3 C9 C19 124.1(10)
C8 C9 C19 121.1(9)
N4 C10 O4 123.4(9)
N4 C10 C11 116.8(9)
O4 C10 C11 119.8(8)
C16 C11 C12 117.3(10)
C16 C11 C10 120.2(9)
C12 C11 C10 122.5(9)
O5 C12 C13 117.9(9)
O5 C12 C11 121.1(9)
C13 C12 C11 121.0(9)
C14 C13 O6 124.6(10)
C14 C13 C12 120.8(10)
O6 C13 C12 114.6(9)
C13 C14 C15 118.7(11)
C16 C15 C14 119.9(11)
C15 C16 C11 122.1(11)
C22 C21 C26 119.3(9)
C22 C21 C27 122.1(9)
C26 C21 C27 118.5(10)
O7 C22 C21 122.0(9)
O7 C22 C23 117.6(9)
C21 C22 C23 120.4(9)
O8 C23 C24 125.1(10)
O8 C23 C22 114.6(9)
C24 C23 C22 120.1(10)
C23 C24 C25 120.5(10)
C26 C25 C24 119.4(10)
C25 C26 C21 120.1(10)
N8 C27 O9 122.7(9)
N8 C27 C21 118.3(9)
O9 C27 C21 119.0(9)
N7 C28 C29 116.5(9)
N7 C28 C38 124.1(10)
C29 C28 C38 119.3(10)
N6 C29 C39 124.9(10)
N6 C29 C28 114.3(9)
C39 C29 C28 120.8(9)
O10 C30 N5 125.0(9)
O10 C30 C31 120.7(10)
N5 C30 C31 114.2(10)
C36 C31 C32 120.7(10)
C36 C31 C30 118.5(10)
C32 C31 C30 120.8(10)
O11 C32 C33 118.8(10)
O11 C32 C31 123.4(9)
C33 C32 C31 117.6(10)
C34 C33 O12 126.4(11)
C34 C33 C32 120.8(11)
O12 C33 C32 112.7(10)
C33 C34 C35 119.8(12)
C36 C35 C34 122.4(13)
C35 C36 C31 118.7(12)
C46 C41 C42 119.5(10)
C46 C41 C47 119.9(10)
C42 C41 C47 120.5(9)
O13 C42 C41 122.7(9)
O13 C42 C43 118.5(9)
C41 C42 C43 118.7(9)
C44 C43 O14 126.0(9)
C44 C43 C42 120.4(10)
O14 C43 C42 113.6(9)
C43 C44 C45 121.1(10)
C46 C45 C44 119.7(11)
C45 C46 C41 120.3(11)
N9 C47 O15 123.5(9)
N9 C47 C41 117.3(9)
O15 C47 C41 119.2(8)
N10 C48 C49 116.2(9)
N10 C48 C58 122.8(10)
C49 C48 C58 120.9(9)
N11 C49 C48 114.5(9)
N11 C49 C59 126.1(10)
C48 C49 C59 119.4(10)
O16 C50 N12 125.9(10)
O16 C50 C51 118.4(10)
N12 C50 C51 115.7(9)
C56 C51 C52 118.2(10)
C56 C51 C50 119.7(10)
C52 C51 C50 122.0(10)
O17 C52 C53 118.1(10)
O17 C52 C51 121.4(10)
C53 C52 C51 120.4(11)
O18 C53 C54 124.3(10)
O18 C53 C52 115.4(10)
C54 C53 C52 120.3(10)
C53 C54 C55 119.7(10)
C56 C55 C54 120.6(11)
C55 C56 C51 120.7(11)
C66 C61 C62 120.0(10)
C66 C61 C67 118.9(10)
C62 C61 C67 121.0(10)
O19 C62 C63 117.4(11)
O19 C62 C61 124.2(10)
C63 C62 C61 118.4(11)
C64 C63 C62 121.6(12)
C64 C63 O20 123.9(11)
C62 C63 O20 114.5(11)
C63 C64 C65 119.1(12)
C66 C65 C64 120.8(13)
C65 C66 C61 120.0(12)
O21 C67 N13 125.0(9)
O21 C67 C61 119.2(9)
N13 C67 C61 115.8(9)
N14 C68 C78 126.1(10)
N14 C68 C69 113.8(9)
C78 C68 C69 120.1(9)
N15 C69 C79 123.4(10)
N15 C69 C68 115.8(9)
C79 C69 C68 120.7(9)
N16 C70 O22 123.8(9)
N16 C70 C71 118.4(9)
O22 C70 C71 117.8(9)
C76 C71 C72 120.2(10)
C76 C71 C70 118.4(10)
C72 C71 C70 121.3(9)
O23 C72 C71 122.3(9)
O23 C72 C73 118.9(9)
C71 C72 C73 118.8(9)
O24 C73 C74 126.5(10)
O24 C73 C72 113.8(9)
C74 C73 C72 119.6(11)
C73 C74 C75 121.1(11)
C76 C75 C74 120.8(12)
C75 C76 C71 119.4(12)
C90 C85 C86 119.0(10)
C90 C85 C91 120.5(10)
C86 C85 C91 120.3(9)
O29 C86 C87 117.9(9)
O29 C86 C85 122.6(9)
C87 C86 C85 119.4(10)
O30 C87 C88 124.5(10)
O30 C87 C86 114.4(10)
C88 C87 C86 121.0(10)
C89 C88 C87 118.6(11)
C88 C89 C90 121.7(12)
C85 C90 C89 120.1(11)
O31 C91 N17 124.1(9)
O31 C91 C85 118.6(9)
N17 C91 C85 117.3(9)
N18 C92 C102 125.8(10)
N18 C92 C93 115.2(9)
C102 C92 C93 118.9(9)
N19 C93 C103 125.7(11)
N19 C93 C92 114.1(9)
C103 C93 C92 120.2(9)
N20 C94 O32 123.8(9)
N20 C94 C95 117.3(9)
O32 C94 C95 118.9(9)
C100 C95 C96 119.6(10)
C100 C95 C94 120.5(10)
C96 C95 C94 119.9(9)
O33 C96 C95 123.7(9)
O33 C96 C97 117.5(9)
C95 C96 C97 118.7(9)
O34 C97 C98 125.9(10)
O34 C97 C96 113.7(9)
C98 C97 C96 120.3(10)
C99 C98 C97 118.5(10)
C100 C99 C98 121.5(11)
C99 C100 C95 121.1(11)
C106 C105 C110 119.2(9)
C106 C105 C111 120.9(9)
C110 C105 C111 119.9(9)
O35 C106 C105 123.6(9)
O35 C106 C107 118.3(9)
C105 C106 C107 118.1(9)
C108 C107 O36 124.7(9)
C108 C107 C106 121.3(9)
O36 C107 C106 113.9(9)
C107 C108 C109 120.6(10)
C110 C109 C108 118.8(11)
C109 C110 C105 121.8(11)
O37 C111 N21 123.7(9)
O37 C111 C105 119.4(8)
N21 C111 C105 116.8(9)
N22 C112 C122 123.4(9)
N22 C112 C113 114.3(9)
C122 C112 C113 122.3(9)
N23 C113 C112 115.0(8)
N23 C113 C123 125.4(10)
C112 C113 C123 119.7(10)
O38 C114 N24 125.3(10)
O38 C114 C115 119.1(10)
N24 C114 C115 115.6(9)
C116 C115 C120 118.9(9)
C116 C115 C114 122.6(10)
C120 C115 C114 118.5(9)
O39 C116 C115 122.9(9)
O39 C116 C117 116.9(9)
C115 C116 C117 120.2(10)
C118 C117 O40 124.3(10)
C118 C117 C116 120.5(11)
O40 C117 C116 115.2(10)
C117 C118 C119 119.3(10)
C120 C119 C118 121.1(11)
C119 C120 C115 120.1(10)
C130 C125 C126 120.0(11)
C130 C125 C131 120.0(10)
C126 C125 C131 119.9(10)
O45 C126 C125 123.9(9)
O45 C126 C127 116.2(10)
C125 C126 C127 120.0(10)
O46 C127 C128 124.0(10)
O46 C127 C126 115.7(10)
C128 C127 C126 120.3(11)
C129 C128 C127 117.9(11)
C130 C129 C128 121.4(12)
C125 C130 C129 120.4(12)
O44 C131 N25 125.6(10)
O44 C131 C125 119.0(9)
N25 C131 C125 115.3(9)
N26 C132 C142 123.9(11)
N26 C132 C133 115.2(9)
C142 C132 C133 120.9(10)
N27 C133 C132 116.5(9)
N27 C133 C143 123.7(11)
C132 C133 C143 119.8(10)
O43 C134 N28 124.7(11)
O43 C134 C135 120.2(10)
N28 C134 C135 115.1(10)
C136 C135 C140 119.6(12)
C136 C135 C134 121.0(11)
C140 C135 C134 119.2(10)
O41 C136 C137 118.1(11)
O41 C136 C135 123.2(12)
C137 C136 C135 118.6(12)
O42 C137 C138 126.4(13)
O42 C137 C136 113.9(12)
C138 C137 C136 119.5(12)
C137 C138 C139 121.0(15)
C140 C139 C138 120.9(15)
C139 C140 C135 120.2(13)
C150 C145 C146 120.6(11)
C150 C145 C151 120.5(10)
C146 C145 C151 118.9(11)
O47 C146 C145 123.7(12)
O47 C146 C147 117.6(11)
C145 C146 C147 118.7(11)
O48 C147 C148 125.0(11)
O48 C147 C146 115.2(12)
C148 C147 C146 119.8(11)
C147 C148 C149 120.3(11)
C150 C149 C148 121.1(12)
C149 C150 C145 119.5(12)
O49 C151 N29 124.7(10)
O49 C151 C145 119.0(10)
N29 C151 C145 116.3(10)
N30 C152 C153 115.1(10)
N30 C152 C162 124.8(11)
C153 C152 C162 120.1(10)
N31 C153 C152 115.9(10)
N31 C153 C163 121.7(11)
C152 C153 C163 122.4(11)
N32 C154 O50 122.1(10)
N32 C154 C155 118.8(10)
O50 C154 C155 118.9(10)
C160 C155 C156 118.7(10)
C160 C155 C154 119.4(11)
C156 C155 C154 121.6(10)
O51 C156 C155 123.4(9)
O51 C156 C157 118.5(10)
C155 C156 C157 118.0(9)
O52 C157 C158 123.6(10)
O52 C157 C156 114.4(9)
C158 C157 C156 122.0(11)
C159 C158 C157 118.7(11)
C160 C159 C158 121.0(11)
C159 C160 C155 121.5(12)
Cl2 C170 Cl1 128(2)
Cl4 C171 Cl3 127(3)
Cl6 C172 Cl5 111.4(10)
Cl8 C173 Cl7 111.1(11)
Cl9 C174 Cl10 110.1(15)
Cl11 C175 Cl12 110(2)
Cl13 C176 Cl14 94.1(16)

loop_
_geom_bond_atom_site_label_1
_geom_bond_atom_site_label_2
_geom_bond_distance
Dy1 O3 2.294(7)
Dy1 O7 2.304(6)
Dy1 O4 2.333(7)
Dy1 O13 2.344(6)
Dy1 O25 2.413(7)
Dy1 O15 2.425(6)
Dy1 N2 2.460(8)
Dy1 N3 2.469(8)
Dy1 Dy2 3.8224(7)
Dy1 Dy4 3.8583(7)
Dy2 O21 2.273(7)
Dy2 O13 2.313(7)
Dy2 O22 2.338(7)
Dy2 O5 2.349(7)
Dy2 O26 2.408(8)
Dy2 O4 2.412(6)
Dy2 N14 2.471(8)
Dy2 N15 2.481(8)
Dy2 Dy3 3.8572(7)
Dy3 O5 2.300(6)
Dy3 O10 2.307(7)
Dy3 O9 2.344(6)
Dy3 O23 2.376(7)
Dy3 O22 2.380(7)
Dy3 O28 2.423(7)
Dy3 N6 2.464(8)
Dy3 N7 2.494(8)
Dy3 Dy4 3.8745(7)
Dy4 O16 2.282(7)
Dy4 O23 2.311(7)
Dy4 O15 2.323(6)
Dy4 O7 2.330(6)
Dy4 O9 2.387(7)
Dy4 O27 2.445(8)
Dy4 N11 2.454(8)
Dy4 N10 2.468(8)
Dy5 O35 2.278(7)
Dy5 O31 2.330(7)
Dy5 O32 2.358(7)
Dy5 O45 2.363(7)
Dy5 O44 2.392(6)
Dy5 O53 2.419(7)
Dy5 N18 2.461(8)
Dy5 N19 2.484(8)
Dy5 Dy8 3.8599(7)
Dy5 Dy6 3.8766(7)
Dy6 O45 2.311(7)
Dy6 O49 2.325(7)
Dy6 O50 2.325(7)
Dy6 O33 2.348(7)
Dy6 O32 2.385(7)
Dy6 O54 2.417(7)
Dy6 N30 2.466(9)
Dy6 N31 2.487(9)
Dy6 Dy7 3.8724(7)
Dy7 O38 2.282(7)
Dy7 O33 2.298(7)
Dy7 O51 2.331(6)
Dy7 O37 2.336(6)
Dy7 O50 2.402(7)
Dy7 N23 2.445(8)
Dy7 N22 2.448(8)
Dy7 O55 2.456(7)
Dy7 Dy8 3.8319(7)
Dy8 O43 2.295(8)
Dy8 O51 2.337(6)
Dy8 O44 2.343(7)
Dy8 O56 2.371(7)
Dy8 O35 2.374(6)
Dy8 O37 2.381(6)
Dy8 N27 2.463(8)
Dy8 N26 2.486(8)
Cl1 C170 1.798(19)
Cl2 C170 1.65(2)
Cl3 C171 1.835(17)
Cl4 C171 1.80(2)
Cl5 C172 1.801(17)
Cl6 C172 1.743(15)
Cl7 C173 1.77(2)
Cl8 C173 1.735(19)
Cl9 C174 1.764(17)
Cl10 C174 1.819(18)
Cl11 C175 1.73(2)
Cl12 C175 1.755(19)
Cl13 C176 1.687(19)
Cl14 C176 1.745(18)
N1 C7 1.316(12)
N1 N2 1.412(11)
N2 C8 1.282(12)
N3 C9 1.296(11)
N3 N4 1.385(11)
N4 C10 1.307(12)
N5 C30 1.324(13)
N5 N6 1.401(11)
N6 C29 1.297(12)
N7 C28 1.287(13)
N7 N8 1.385(11)
N8 C27 1.299(12)
N9 C47 1.314(12)
N9 N10 1.389(11)
N10 C48 1.286(12)
N11 C49 1.288(13)
N11 N12 1.397(11)
N12 C50 1.328(13)
N13 C67 1.349(13)
N13 N14 1.381(11)
N14 C68 1.301(12)
N15 C69 1.297(12)
N15 N16 1.376(11)
N16 C70 1.303(13)
N17 C91 1.341(13)
N17 N18 1.394(11)
N18 C92 1.286(13)
N19 C93 1.301(12)
N19 N20 1.392(11)
N20 C94 1.301(13)
N21 C111 1.322(12)
N21 N22 1.397(11)
N22 C112 1.298(12)
N23 C113 1.278(13)
N23 N24 1.398(11)
N24 C114 1.342(13)
N25 C131 1.310(12)
N25 N26 1.386(12)
N26 C132 1.291(12)
N27 C133 1.278(13)
N27 N28 1.383(12)
N28 C134 1.347(14)
N29 C151 1.310(14)
N29 N30 1.379(12)
N30 C152 1.274(14)
N31 C153 1.306(13)
N31 N32 1.363(12)
N32 C154 1.301(14)
O1 C2 1.341(12)
O2 C3 1.381(13)
O2 C17 1.442(15)
O3 C7 1.281(11)
O4 C10 1.309(11)
O5 C12 1.371(11)
O6 C13 1.383(12)
O6 C20 1.417(12)
O7 C22 1.357(11)
O8 C23 1.367(12)
O8 C37 1.425(13)
O9 C27 1.339(11)
O10 C30 1.266(12)
O11 C32 1.346(13)
O12 C33 1.384(14)
O12 C40 1.423(14)
O13 C42 1.369(11)
O14 C43 1.375(12)
O14 C57 1.422(11)
O15 C47 1.314(11)
O16 C50 1.285(12)
O17 C52 1.347(13)
O18 C53 1.361(13)
O18 C60 1.411(14)
O19 C62 1.339(13)
O20 C63 1.385(14)
O20 C77 1.433(13)
O21 C67 1.283(11)
O22 C70 1.337(12)
O23 C72 1.332(11)
O24 C73 1.364(13)
O24 C80 1.432(12)
O25 C81 1.465(19)
O26 C82 1.49(2)
O27 C83 1.416(14)
O28 C84 1.441(13)
O29 C86 1.364(12)
O30 C87 1.370(12)
O30 C101 1.434(14)
O31 C91 1.288(11)
O32 C94 1.314(12)
O33 C96 1.351(12)
O34 C97 1.384(13)
O34 C104 1.411(13)
O35 C106 1.349(12)
O36 C107 1.376(12)
O36 C121 1.451(12)
O37 C111 1.304(11)
O38 C114 1.281(11)
O39 C116 1.355(12)
O40 C117 1.379(13)
O40 C124 1.408(13)
O41 C136 1.345(14)
O42 C137 1.375(14)
O42 C144 1.449(17)
O43 C134 1.282(12)
O44 C131 1.309(12)
O45 C126 1.367(12)
O46 C127 1.374(13)
O46 C141 1.444(13)
O47 C146 1.349(14)
O48 C147 1.354(14)
O48 C161 1.403(16)
O49 C151 1.283(12)
O50 C154 1.331(12)
O51 C156 1.346(11)
O52 C157 1.371(13)
O52 C164 1.445(12)
O53 C165 1.445(13)
O54 C166 1.386(18)
O55 C167 1.405(14)
O56 C168 1.399(17)
O57 C169 1.529(14)
C1 C6 1.391(14)
C1 C2 1.410(14)
C1 C7 1.475(14)
C2 C3 1.405(15)
C3 C4 1.374(16)
C4 C5 1.403(16)
C5 C6 1.371(14)
C8 C18 1.487(13)
C8 C9 1.489(14)
C9 C19 1.502(15)
C10 C11 1.468(14)
C11 C16 1.384(15)
C11 C12 1.397(13)
C12 C13 1.388(14)
C13 C14 1.377(15)
C14 C15 1.400(16)
C15 C16 1.381(17)
C21 C22 1.373(14)
C21 C26 1.416(14)
C21 C27 1.489(14)
C22 C23 1.391(13)
C23 C24 1.382(14)
C24 C25 1.389(16)
C25 C26 1.388(14)
C28 C29 1.475(14)
C28 C38 1.512(15)
C29 C39 1.464(14)
C30 C31 1.497(13)
C31 C36 1.393(15)
C31 C32 1.420(15)
C32 C33 1.416(15)
C33 C34 1.359(16)
C34 C35 1.383(18)
C35 C36 1.364(16)
C41 C46 1.397(14)
C41 C42 1.404(14)
C41 C47 1.486(14)
C42 C43 1.419(13)
C43 C44 1.352(15)
C44 C45 1.390(16)
C45 C46 1.385(15)
C48 C49 1.471(15)
C48 C58 1.507(15)
C49 C59 1.493(14)
C50 C51 1.482(14)
C51 C56 1.402(15)
C51 C52 1.416(14)
C52 C53 1.391(15)
C53 C54 1.379(16)
C54 C55 1.400(16)
C55 C56 1.374(15)
C61 C66 1.388(16)
C61 C62 1.409(15)
C61 C67 1.487(14)
C62 C63 1.384(16)
C63 C64 1.369(18)
C64 C65 1.401(17)
C65 C66 1.363(17)
C68 C78 1.471(14)
C68 C69 1.507(14)
C69 C79 1.498(15)
C70 C71 1.471(14)
C71 C76 1.413(14)
C71 C72 1.414(15)
C72 C73 1.432(14)
C73 C74 1.375(15)
C74 C75 1.395(18)
C75 C76 1.383(16)
C85 C90 1.374(15)
C85 C86 1.420(14)
C85 C91 1.486(14)
C86 C87 1.388(15)
C87 C88 1.381(16)
C88 C89 1.378(16)
C89 C90 1.385(16)
C92 C102 1.487(14)
C92 C93 1.509(15)
C93 C103 1.472(15)
C94 C95 1.495(14)
C95 C100 1.372(14)
C95 C96 1.404(14)
C96 C97 1.411(13)
C97 C98 1.399(15)
C98 C99 1.382(16)
C99 C100 1.360(15)
C105 C106 1.397(14)
C105 C110 1.406(15)
C105 C111 1.467(13)
C106 C107 1.421(13)
C107 C108 1.349(14)
C108 C109 1.410(15)
C109 C110 1.361(15)
C112 C122 1.491(15)
C112 C113 1.500(14)
C113 C123 1.501(14)
C114 C115 1.490(14)
C115 C116 1.389(14)
C115 C120 1.403(15)
C116 C117 1.402(14)
C117 C118 1.365(16)
C118 C119 1.399(15)
C119 C120 1.367(14)
C125 C130 1.369(15)
C125 C126 1.384(15)
C125 C131 1.510(15)
C126 C127 1.402(14)
C127 C128 1.398(16)
C128 C129 1.395(17)
C129 C130 1.378(16)
C132 C142 1.449(15)
C132 C133 1.473(15)
C133 C143 1.504(14)
C134 C135 1.480(16)
C135 C136 1.415(15)
C135 C140 1.419(16)
C136 C137 1.395(18)
C137 C138 1.381(19)
C138 C139 1.391(17)
C139 C140 1.327(17)
C145 C150 1.391(16)
C145 C146 1.411(16)
C145 C151 1.497(15)
C146 C147 1.420(16)
C147 C148 1.361(17)
C148 C149 1.414(16)
C149 C150 1.363(15)
C152 C153 1.467(15)
C152 C162 1.517(16)
C153 C163 1.488(16)
C154 C155 1.458(14)
C155 C160 1.401(14)
C155 C156 1.408(15)
C156 C157 1.410(14)
C157 C158 1.380(15)
C158 C159 1.380(17)
C159 C160 1.361(15)
